data_4309906
loop_
_publ_author_name
'Tomoyuki Mochida'
'Kousuke Takazawa'
'Hideaki Matsui'
'Masashi Takahashi'
'Masuo Takeda'
'Michiko Sato'
'Yutaka Nishio'
'Koji Kajita'
'Hatsumi Mori'

_publ_section_title
;
Biferrocene-M(mnt)2 Charge-Transfer Complexes (M = Ni, Co; mnt =
Maleonitriledithiolate). Structure, Valence States, and Magnetic Properties
;
_journal_name_full 'Inorganic Chemistry'
_journal_page_first 8628
_journal_page_last 8641
_journal_paper_doi 10.1021/ic048285u
_journal_volume 44
_journal_year 2005
_chemical_formula_sum 'C68 H60 Co2 Fe4 N8 S8'
_chemical_formula_weight 1587.00
_space_group_IT_number 1
_symmetry_cell_setting triclinic
_symmetry_Int_Tables_number 1
_symmetry_space_group_name_Hall 'P 1'
_symmetry_space_group_name_H-M 'P 1'
_cell_angle_alpha 107.48(5)
_cell_angle_beta 103.40(4)
_cell_angle_gamma 98.18(5)
_cell_formula_units_Z 2
_cell_length_a 13.45(4)
_cell_length_b 14.31(4)
_cell_length_c 19.42(7)
_cell_measurement_reflns_used 13491
_cell_measurement_temperature 296.1
_cell_measurement_theta_max 13.7
_cell_measurement_theta_min 1.6
_cell_volume 3376(18)
_computing_cell_refinement CrystalClear
_computing_data_collection CrystalClear
_computing_data_reduction CrystalStructure
_computing_publication_material 'CrystalStructure 3.6.0'
_computing_structure_refinement CRYSTALS
_computing_structure_solution SHELXS97
_diffrn_detector_area_resol_mean 14.62
_diffrn_measured_fraction_theta_full 0.9829
_diffrn_measured_fraction_theta_max 0.9829
_diffrn_measurement_device_type 'Rigaku Mercury'
_diffrn_measurement_method \w
_diffrn_radiation_type 'Mo K\a'
_diffrn_radiation_wavelength 0.7107
_diffrn_reflns_av_R_equivalents 0.022
_diffrn_reflns_limit_h_max 17
_diffrn_reflns_limit_h_min -17
_diffrn_reflns_limit_k_max 18
_diffrn_reflns_limit_k_min -18
_diffrn_reflns_limit_l_max 25
_diffrn_reflns_limit_l_min -25
_diffrn_reflns_number 30997
_diffrn_reflns_theta_full 27.48
_diffrn_reflns_theta_max 27.48
_exptl_absorpt_coefficient_mu 1.611
_exptl_absorpt_correction_T_max 0.851
_exptl_absorpt_correction_T_min 0.645
_exptl_absorpt_correction_type analytical
_exptl_absorpt_process_details '(Tompa; De Meulenaer & Tompa, 1965)'
_exptl_crystal_colour black
_exptl_crystal_density_diffrn 1.561
_exptl_crystal_density_method 'not measured'
_exptl_crystal_description prism
_exptl_crystal_F_000 1620.00
_exptl_crystal_size_max 0.10
_exptl_crystal_size_mid 0.10
_exptl_crystal_size_min 0.10
_refine_diff_density_max 75.90
_refine_diff_density_min -12.00
_refine_ls_extinction_method none
_refine_ls_goodness_of_fit_ref 1.004
_refine_ls_hydrogen_treatment refall
_refine_ls_number_parameters 1741
_refine_ls_number_reflns 28749
_refine_ls_R_factor_gt 0.0500
_refine_ls_shift/su_max 0.0000
_refine_ls_structure_factor_coef Fsqd
_refine_ls_weighting_details 'w = 1/[0.0048Fo^2^ + 1.0000\s(Fo^2^)]/(4Fo^2^)'
_refine_ls_weighting_scheme calc
_refine_ls_wR_factor_ref 0.1550
_reflns_number_gt 28680
_reflns_number_total 30997
_reflns_threshold_expression F^2^>2.0\s(F^2^)
_cod_data_source_file ic048285usi20041207_073623_3.cif
_cod_data_source_block '__1b(R.T.)'
_cod_depositor_comments
;

2020-09-02
Z value and formula fixed to values more according to usual
chemical conventions.                 miguel
;
_cod_original_formula_weight 793.50
_cod_original_formula_moiety 'C34 H30 Co Fe2 N4 S4 '
_cod_original_formula_units_Z 4
_cod_original_cell_volume 3377(18)
_cod_original_formula_sum 'C34 H30 Co Fe2 N4 S4 '
_cod_database_code 4309906

loop_
_symmetry_equiv_pos_site_id
_symmetry_equiv_pos_as_xyz
1 +X,+Y,+Z

loop_
_atom_site_label
_atom_site_type_symbol
_atom_site_fract_x
_atom_site_fract_y
_atom_site_fract_z
_atom_site_U_iso_or_equiv
_atom_site_adp_type
_atom_site_occupancy
_atom_site_symmetry_multiplicity
_atom_site_calc_flag
_atom_site_refinement_flags
_atom_site_disorder_assembly
_atom_site_disorder_group
Co(1) Co -0.03168(7) 0.40532(6) 0.98319(5) 0.0373(1) Uani 1.00 1 d . . .
Co(2) Co 0.06090(7) 0.61940(6) 0.98316(5) 0.0369(1) Uani 1.00 1 d . . .
Co(3) Co -0.01908(6) 0.91319(6) 0.90735(5) 0.0372(1) Uani 1.00 1 d . . .
Co(4) Co 0.05112(6) 1.11231(6) 1.04799(4) 0.03550(13) Uani 1.00 1 d . . .
Fe(1) Fe -0.16073(8) -0.12969(7) 0.34946(5) 0.0531(2) Uani 1.00 1 d . . .
Fe(2) Fe 0.10951(8) 0.15168(7) 0.57089(5) 0.0511(2) Uani 1.00 1 d . . .
Fe(3) Fe -0.24316(10) 0.42131(9) 0.41498(6) 0.0775(3) Uani 1.00 1 d . . .
Fe(4) Fe 0.14502(9) 0.57636(8) 0.51259(6) 0.0684(3) Uani 1.00 1 d . . .
Fe(5) Fe 0.53391(7) 0.50284(7) 0.80398(6) 0.0536(2) Uani 1.00 1 d . . .
Fe(6) Fe 0.49591(7) 0.49089(6) 1.05436(5) 0.0470(2) Uani 1.00 1 d . . .
Fe(7) Fe 0.53031(8) 1.02457(7) 0.82985(5) 0.0516(2) Uani 1.00 1 d . . .
Fe(8) Fe 0.49921(7) 1.00135(7) 1.07833(5) 0.0470(2) Uani 1.00 1 d . . .
S(1) S 0.09719(10) 0.45574(10) 0.94287(7) 0.0412(3) Uani 1.00 1 d . . .
S(2) S -0.13853(10) 0.34994(11) 0.86976(8) 0.0506(3) Uani 1.00 1 d . . .
S(3) S 0.08408(10) 0.40826(10) 1.08184(7) 0.0444(3) Uani 1.00 1 d . . .
S(4) S -0.15851(11) 0.34277(11) 1.02017(8) 0.0512(3) Uani 1.00 1 d . . .
S(5) S 0.18991(11) 0.68759(11) 0.95129(9) 0.0531(3) Uani 1.00 1 d . . .
S(6) S -0.05189(10) 0.61721(10) 0.88176(7) 0.0428(3) Uani 1.00 1 d . . .
S(7) S 0.16332(10) 0.66926(11) 1.09784(7) 0.0485(3) Uani 1.00 1 d . . .
S(8) S -0.07221(9) 0.56746(9) 1.01916(7) 0.0398(3) Uani 1.00 1 d . . .
S(9) S 0.12014(10) 0.92423(10) 0.86910(8) 0.0461(3) Uani 1.00 1 d . . .
S(10) S -0.12010(11) 0.85996(11) 0.79216(8) 0.0528(3) Uani 1.00 1 d . . .
S(11) S 0.08384(9) 0.94834(9) 1.02031(7) 0.0383(3) Uani 1.00 1 d . . .
S(12) S -0.15290(10) 0.84959(10) 0.93809(8) 0.0455(3) Uani 1.00 1 d . . .
S(13) S 0.18379(10) 1.17638(10) 1.01718(7) 0.0430(3) Uani 1.00 1 d . . .
S(14) S -0.05250(9) 1.07694(9) 0.93414(7) 0.0383(3) Uani 1.00 1 d . . .
S(15) S 0.14948(11) 1.16398(10) 1.16372(7) 0.0487(3) Uani 1.00 1 d . . .
S(16) S -0.08986(10) 1.10268(10) 1.08379(8) 0.0448(3) Uani 1.00 1 d . . .
N(1) N 0.1650(6) 0.4334(5) 0.7648(4) 0.087(2) Uani 1.00 1 d . . .
N(2) N -0.1535(6) 0.3234(6) 0.6744(3) 0.096(2) Uani 1.00 1 d . . .
N(3) N -0.1552(5) 0.5862(4) 1.1905(4) 0.078(2) Uani 1.00 1 d . . .
N(4) N 0.1042(5) 0.4094(5) 1.2750(3) 0.082(2) Uani 1.00 1 d . . .
N(5) N -0.2140(6) 0.3171(6) 1.1893(4) 0.090(2) Uani 1.00 1 d . . .
N(6) N 0.2520(5) 0.7199(5) 0.7836(4) 0.086(2) Uani 1.00 1 d . . .
N(7) N -0.0553(6) 0.6210(5) 0.6911(3) 0.084(2) Uani 1.00 1 d . . .
N(8) N 0.1982(7) 0.9190(7) 0.6973(4) 0.109(3) Uani 1.00 1 d . . .
N(9) N 0.2472(5) 1.2527(5) 0.8649(4) 0.079(2) Uani 1.00 1 d . . .
N(10) N -0.0518(6) 1.1246(5) 0.7559(3) 0.081(2) Uani 1.00 1 d . . .
N(11) N -0.2181(5) 0.7767(4) 1.0901(4) 0.077(2) Uani 1.00 1 d . . .
N(12) N -0.1109(6) 0.8265(6) 0.5987(3) 0.092(2) Uani 1.00 1 d . . .
N(13) N 0.0859(5) 0.9020(5) 1.1993(4) 0.079(2) Uani 1.00 1 d . . .
N(14) N 0.1645(6) 0.7019(6) 1.2910(3) 0.096(2) Uani 1.00 1 d . . .
N(15) N 0.1313(7) 1.2008(7) 1.3566(4) 0.108(3) Uani 1.00 1 d . . .
N(16) N -0.1783(5) 1.1063(5) 1.2491(4) 0.087(2) Uani 1.00 1 d . . .
C(1) C 0.0275(4) 0.6429(3) 0.8293(3) 0.0438(11) Uani 1.00 1 d . . .
C(2) C -0.0192(5) 1.1295(4) 0.8169(3) 0.0510(13) Uani 1.00 1 d . . .
C(3) C 0.5676(5) 0.8839(5) 1.0395(4) 0.067(2) Uani 1.00 1 d . . .
C(4) C -0.0323(5) 0.0614(5) 0.5633(3) 0.059(2) Uani 1.00 1 d . . .
C(5) C -0.0282(4) 0.0501(4) 0.4897(3) 0.054(1) Uani 1.00 1 d . . .
C(6) C -0.4731(13) 0.334(1) 0.4039(13) 0.182(8) Uani 1.00 1 d . . .
C(7) C 0.4313(5) 1.0774(5) 0.8881(4) 0.062(2) Uani 1.00 1 d . . .
C(8) C -0.3057(6) -0.2114(6) 0.3299(7) 0.112(3) Uani 1.00 1 d . . .
C(9) C -0.1186(5) 1.1158(5) 1.2199(4) 0.066(2) Uani 1.00 1 d . . .
C(10) C 0.5667(6) 1.1320(5) 1.1672(4) 0.075(2) Uani 1.00 1 d . . .
C(11) C -0.2885(12) 0.5468(9) 0.4066(8) 0.142(5) Uani 1.00 1 d . . .
C(12) C -0.0162(6) 0.2165(5) 0.5537(4) 0.075(2) Uani 1.00 1 d . . .
C(13) C -0.2940(8) 0.4848(9) 0.3374(7) 0.110(4) Uani 1.00 1 d . . .
C(14) C 0.2302(6) 0.2016(6) 0.6667(4) 0.078(2) Uani 1.00 1 d . . .
C(15) C 0.4691(6) 1.1482(4) 0.8581(4) 0.074(2) Uani 1.00 1 d . . .
C(16) C 0.6042(5) 0.9671(5) 1.0186(4) 0.062(2) Uani 1.00 1 d . . .
C(17) C 0.3437(7) 0.9769(7) 1.2538(5) 0.091(3) Uani 1.00 1 d . . .
C(18) C -0.0960(5) 0.5971(4) 1.1569(3) 0.0513(13) Uani 1.00 1 d . . .
C(19) C 0.4187(6) 0.5994(5) 1.0380(4) 0.076(2) Uani 1.00 1 d . . .
C(20) C -0.4377(9) -0.0959(13) 0.4338(7) 0.163(6) Uani 1.00 1 d . . .
C(21) C 0.2501(5) 0.1155(5) 0.5516(3) 0.062(2) Uani 1.00 1 d . . .
C(22) C -0.0175(4) -0.0524(5) 0.3605(3) 0.057(1) Uani 1.00 1 d . . .
C(23) C -0.3512(9) 0.4999(9) 0.4385(6) 0.112(4) Uani 1.00 1 d . . .
C(24) C 0.5466(4) 1.0511(5) 1.1933(3) 0.059(1) Uani 1.00 1 d . . .
C(25) C 0.1832(7) 0.4464(7) 0.5222(7) 0.102(3) Uani 1.00 1 d . . .
C(26) C 0.0096(4) 0.3855(3) 1.1389(3) 0.0451(12) Uani 1.00 1 d . . .
C(27) C 0.6213(5) 0.4510(5) 0.8762(4) 0.069(2) Uani 1.00 1 d . . .
C(28) C -0.0301(4) -0.0408(4) 0.4327(3) 0.0536(13) Uani 1.00 1 d . . .
C(29) C 0.2072(9) 0.5195(9) 0.5940(6) 0.113(4) Uani 1.00 1 d . . .
C(30) C -0.0144(5) 0.1493(4) 0.4850(3) 0.062(2) Uani 1.00 1 d . . .
C(31) C -0.0586(4) 0.3687(4) 0.8160(3) 0.0501(13) Uani 1.00 1 d . . .
C(32) C 0.2483(6) 0.2165(5) 0.5597(4) 0.077(2) Uani 1.00 1 d . . .
C(33) C 0.3753(5) 0.9311(5) 1.1849(3) 0.062(2) Uani 1.00 1 d . . .
C(34) C 0.4962(5) 0.3486(5) 0.7696(4) 0.070(2) Uani 1.00 1 d . . .
C(35) C 0.0890(8) 0.7064(7) 0.5222(5) 0.093(3) Uani 1.00 1 d . . .
C(36) C -0.0418(4) 1.1258(3) 1.1788(3) 0.0488(13) Uani 1.00 1 d . . .
C(37) C 0.4746(6) 0.5352(7) 0.7087(5) 0.083(2) Uani 1.00 1 d . . .
C(38) C -0.1605(5) 0.3335(4) 1.1553(4) 0.063(2) Uani 1.00 1 d . . .
C(39) C 0.5270(6) 0.6396(4) 1.0704(4) 0.075(2) Uani 1.00 1 d . . .
C(40) C 0.444(1) 0.5986(9) 1.2407(8) 0.168(6) Uani 1.00 1 d . . .
C(41) C 0.1999(5) 0.7006(5) 0.8176(4) 0.064(2) Uani 1.00 1 d . . .
C(42) C 0.4472(4) 0.3919(4) 0.8237(4) 0.064(2) Uani 1.00 1 d . . .
C(43) C 0.4580(5) 0.8546(4) 1.0078(4) 0.066(2) Uani 1.00 1 d . . .
C(44) C -0.3627(7) 0.3996(8) 0.3226(5) 0.094(3) Uani 1.00 1 d . . .
C(45) C -0.557(2) 0.357(2) 0.419(2) 0.36(2) Uani 1.00 1 d . . .
C(46) C 0.2389(6) 0.2677(5) 0.6291(4) 0.079(2) Uani 1.00 1 d . . .
C(47) C -0.2016(8) 0.3339(6) 0.4769(5) 0.099(3) Uani 1.00 1 d . . .
C(48) C -0.0484(5) -0.2070(5) 0.3673(4) 0.066(2) Uani 1.00 1 d . . .
C(49) C 0.0179(6) 0.6323(5) 0.5336(4) 0.074(2) Uani 1.00 1 d . . .
C(50) C -0.2685(5) -0.1220(7) 0.2571(4) 0.083(2) Uani 1.00 1 d . . .
C(51) C 0.3043(6) 0.5765(7) 0.5301(5) 0.085(2) Uani 1.00 1 d . . .
C(52) C 0.0341(7) 0.5693(8) 0.4171(4) 0.093(3) Uani 1.00 1 d . . .
C(53) C 0.2418(7) 0.4799(7) 0.4825(5) 0.097(3) Uani 1.00 1 d . . .
C(54) C -0.0197(6) 0.5468(6) 0.4687(3) 0.074(2) Uani 1.00 1 d . . .
C(55) C 0.5862(5) 0.9888(5) 0.7383(3) 0.065(2) Uani 1.00 1 d . . .
C(56) C 0.2388(5) 0.1057(5) 0.6194(3) 0.067(2) Uani 1.00 1 d . . .
C(57) C 0.5779(5) 0.5912(4) 1.0193(4) 0.063(2) Uani 1.00 1 d . . .
C(58) C -0.0276(5) -0.1548(5) 0.3210(3) 0.068(2) Uani 1.00 1 d . . .
C(59) C 0.0068(4) 0.8913(3) 1.0630(3) 0.0436(12) Uani 1.00 1 d . . .
C(60) C 0.0602(5) 1.1531(4) 1.2133(3) 0.0509(13) Uani 1.00 1 d . . .
C(61) C -0.1355(6) 0.4333(6) 0.5111(4) 0.081(2) Uani 1.00 1 d . . .
C(62) C 0.0696(5) 0.8999(4) 0.7740(3) 0.053(1) Uani 1.00 1 d . . .
C(63) C -0.2836(7) -0.2165(8) 0.2582(6) 0.105(3) Uani 1.00 1 d . . .
C(64) C 0.0623(5) 0.3979(5) 1.2137(4) 0.062(2) Uani 1.00 1 d . . .
C(65) C -0.0190(5) 0.6313(4) 0.7536(3) 0.056(2) Uani 1.00 1 d . . .
C(66) C -0.1886(9) 0.2936(7) 0.4067(6) 0.112(3) Uani 1.00 1 d . . .
C(67) C 0.6058(5) 0.3890(6) 0.8033(4) 0.077(2) Uani 1.00 1 d . . .
C(68) C 0.5222(4) 0.4551(4) 0.8901(3) 0.0522(13) Uani 1.00 1 d . . .
C(69) C -0.0229(4) 0.6129(3) 1.1172(3) 0.0427(11) Uani 1.00 1 d . . .
C(70) C 0.1282(4) 1.1753(3) 0.9290(3) 0.0412(11) Uani 1.00 1 d . . .
C(71) C 0.3535(9) 0.4242(9) 1.2226(7) 0.151(5) Uani 1.00 1 d . . .
C(72) C 0.0255(4) 1.1344(3) 0.8924(3) 0.0417(11) Uani 1.00 1 d . . .
C(73) C 0.4359(4) 1.0118(4) 1.1679(3) 0.0503(13) Uani 1.00 1 d . . .
C(74) C 0.2526(12) -0.0625(8) 0.4925(7) 0.152(5) Uani 1.00 1 d . . .
C(75) C 0.4042(5) 0.5258(5) 0.9678(4) 0.068(2) Uani 1.00 1 d . . .
C(76) C 0.6113(6) 1.1234(5) 0.9344(4) 0.074(2) Uani 1.00 1 d . . .
C(77) C -0.4039(7) 0.4046(8) 0.3856(5) 0.097(3) Uani 1.00 1 d . . .
C(78) C 0.5672(7) 0.4677(8) 1.1504(5) 0.100(3) Uani 1.00 1 d . . .
C(79) C 0.3925(5) 1.0686(5) 1.1260(4) 0.065(2) Uani 1.00 1 d . . .
C(80) C -0.2786(5) -0.0607(6) 0.3213(4) 0.072(2) Uani 1.00 1 d . . .
C(81) C 0.1409(6) 0.9096(5) 0.7316(4) 0.068(2) Uani 1.00 1 d . . .
C(82) C 0.6607(9) 0.554(2) 0.6941(7) 0.153(6) Uani 1.00 1 d . . .
C(83) C 0.4264(5) 0.9143(4) 0.9667(3) 0.061(1) Uani 1.00 1 d . . .
C(84) C 0.1022(6) 1.1784(5) 1.2931(4) 0.070(2) Uani 1.00 1 d . . .
C(85) C -0.0763(6) 0.8469(5) 0.6613(4) 0.071(2) Uani 1.00 1 d . . .
C(86) C 0.1936(4) 1.2176(4) 0.8918(3) 0.0520(13) Uani 1.00 1 d . . .
C(87) C -0.0970(4) 0.8501(3) 1.0263(3) 0.0451(12) Uani 1.00 1 d . . .
C(88) C 0.4776(6) 0.9563(5) 0.7163(4) 0.078(2) Uani 1.00 1 d . . .
C(89) C -0.3011(5) -0.1107(6) 0.3692(4) 0.068(2) Uani 1.00 1 d . . .
C(90) C 0.5181(5) 1.0609(4) 0.9357(3) 0.057(1) Uani 1.00 1 d . . .
C(91) C -0.0343(5) 0.8706(4) 0.7407(3) 0.0512(13) Uani 1.00 1 d . . .
C(92) C 0.0512(4) 0.8970(4) 1.1383(3) 0.0456(12) Uani 1.00 1 d . . .
C(93) C 0.5846(6) 0.5751(7) 0.7380(5) 0.086(2) Uani 1.00 1 d . . .
C(94) C -0.0963(4) 0.3545(4) 1.1105(3) 0.0487(13) Uani 1.00 1 d . . .
C(95) C 0.0974(8) 0.6627(8) 0.4495(5) 0.094(3) Uani 1.00 1 d . . .
C(96) C -0.1636(4) 0.8089(4) 1.0622(3) 0.0525(13) Uani 1.00 1 d . . .
C(97) C 0.0446(5) 0.4102(4) 0.8455(3) 0.0507(13) Uani 1.00 1 d . . .
C(98) C 0.1266(5) 0.6808(5) 1.2289(3) 0.060(2) Uani 1.00 1 d . . .
C(99) C 0.3629(11) 0.619(1) 0.4259(7) 0.181(7) Uani 1.00 1 d . . .
C(100) C 0.4590(6) 0.4457(5) 1.1393(4) 0.077(2) Uani 1.00 1 d . . .
C(101) C -0.1204(9) 0.3638(8) 0.3930(4) 0.103(3) Uani 1.00 1 d . . .
C(102) C -0.311(2) 0.0501(13) 0.4631(10) 0.198(8) Uani 1.00 1 d . . .
C(103) C 0.5165(4) 0.9831(4) 0.9700(3) 0.056(1) Uani 1.00 1 d . . .
C(104) C 0.5774(7) 1.1770(5) 0.8863(4) 0.077(2) Uani 1.00 1 d . . .
C(105) C 0.4346(6) 0.8537(6) 1.1969(5) 0.089(3) Uani 1.00 1 d . . .
C(106) C -0.0896(6) 0.4508(5) 0.4578(3) 0.070(2) Uani 1.00 1 d . . .
C(107) C 0.1132(5) 0.4231(4) 0.8009(3) 0.053(1) Uani 1.00 1 d . . .
C(108) C 0.2593(8) 0.0389(8) 0.4829(6) 0.114(3) Uani 1.00 1 d . . .
C(109) C 0.3862(8) 0.6321(10) 0.5106(6) 0.122(4) Uani 1.00 1 d . . .
C(110) C 0.5030(4) 0.5213(4) 0.9548(3) 0.0509(12) Uani 1.00 1 d . . .
C(111) C 0.644(2) 0.457(2) 0.6426(12) 0.242(12) Uani 1.00 1 d . . .
C(112) C 0.3632(13) 0.0779(13) 0.4692(9) 0.193(8) Uani 1.00 1 d . . .
C(113) C -0.0232(6) 0.1633(6) 0.6037(4) 0.076(2) Uani 1.00 1 d . . .
C(114) C 0.7000(10) 0.9910(12) 0.6558(7) 0.143(5) Uani 1.00 1 d . . .
C(115) C 0.6239(8) 0.9376(8) 0.7868(6) 0.105(3) Uani 1.00 1 d . . .
C(116) C 0.3948(11) 0.4930(9) 1.1887(7) 0.128(5) Uani 1.00 1 d . . .
C(117) C 0.4319(10) 0.5795(9) 0.7628(7) 0.119(4) Uani 1.00 1 d . . .
C(118) C 0.6529(8) 1.0538(8) 0.7110(5) 0.107(3) Uani 1.00 1 d . . .
C(119) C -0.1108(5) 0.3423(5) 0.7363(3) 0.065(2) Uani 1.00 1 d . . .
C(120) C 0.4502(11) 0.8888(6) 0.7526(6) 0.127(4) Uani 1.00 1 d . . .
C(121) C 0.0803(4) 0.6536(4) 1.1495(3) 0.0494(13) Uani 1.00 1 d . . .
C(122) C 0.4122(9) 0.3699(5) 1.0703(5) 0.109(3) Uani 1.00 1 d . . .
C(123) C -0.0507(5) -0.1390(5) 0.4360(3) 0.063(2) Uani 1.00 1 d . . .
C(124) C -0.3264(8) -0.0642(11) 0.4409(5) 0.119(4) Uani 1.00 1 d . . .
C(125) C 0.1334(4) 0.6748(4) 0.8598(3) 0.0484(13) Uani 1.00 1 d . . .
C(126) C 0.6072(10) 0.6391(7) 0.8110(6) 0.125(4) Uani 1.00 1 d . . .
C(127) C 0.2782(7) 0.6021(7) 0.5986(4) 0.091(3) Uani 1.00 1 d . . .
C(128) C 0.4728(7) 1.1417(5) 1.1263(4) 0.076(2) Uani 1.00 1 d . . .
C(129) C 0.422(2) 0.7358(11) 0.5567(11) 0.245(9) Uani 1.00 1 d . . .
C(130) C -0.495(2) 0.2419(13) 0.3547(11) 0.272(11) Uani 1.00 1 d . . .
C(131) C 0.4995(12) 0.6404(7) 0.8253(7) 0.120(4) Uani 1.00 1 d . . .
C(132) C 0.5428(13) 0.8792(7) 0.7952(8) 0.136(5) Uani 1.00 1 d . . .
C(133) C 0.6704(12) 0.632(1) 0.6537(7) 0.208(7) Uani 1.00 1 d . . .
C(134) C 0.602(2) 1.1266(10) 0.6846(8) 0.186(7) Uani 1.00 1 d . . .
C(135) C 0.483(2) 0.3435(7) 1.0365(8) 0.158(6) Uani 1.00 1 d . . .
C(136) C 0.5822(12) 0.3975(13) 1.0831(9) 0.154(7) Uani 1.00 1 d . . .
H(1) H 0.6102 0.8538 1.0688 0.084 Uiso 1.00 1 c R . .
H(2) H -0.0367 0.0076 0.5824 0.078 Uiso 1.00 1 c R . .
H(3) H -0.4407 0.3367 0.4536 0.230 Uiso 1.00 1 c R . .
H(4) H 0.3597 1.0466 0.8784 0.081 Uiso 1.00 1 c R . .
H(5) H -0.3214 -0.2697 0.3427 0.128 Uiso 1.00 1 c R . .
H(6) H 0.6342 1.1728 1.1770 0.082 Uiso 1.00 1 c R . .
H(7) H -0.2475 0.6134 0.4332 0.159 Uiso 1.00 1 c R . .
H(8) H -0.0141 0.2859 0.5625 0.093 Uiso 1.00 1 c R . .
H(9) H -0.2583 0.5037 0.3051 0.143 Uiso 1.00 1 c R . .
H(10) H 0.2240 0.2148 0.7162 0.085 Uiso 1.00 1 c R . .
H(11) H 0.4278 1.1715 0.8228 0.097 Uiso 1.00 1 c R . .
H(12) H 0.6746 1.0035 1.0312 0.079 Uiso 1.00 1 c R . .
H(13) H 0.3960 0.9802 1.2974 0.114 Uiso 1.00 1 c R . .
H(14) H 0.2792 0.9360 1.2502 0.114 Uiso 1.00 1 c R . .
H(15) H 0.3347 1.0428 1.2576 0.114 Uiso 1.00 1 c R . .
H(16) H 0.3656 0.6198 1.0600 0.096 Uiso 1.00 1 c R . .
H(17) H -0.4755 -0.0528 0.4154 0.207 Uiso 1.00 1 c R . .
H(18) H -0.4463 -0.0928 0.4815 0.207 Uiso 1.00 1 c R . .
H(19) H -0.4638 -0.1630 0.3994 0.207 Uiso 1.00 1 c R . .
H(20) H -0.0033 0.0013 0.3423 0.068 Uiso 1.00 1 c R . .
H(21) H -0.3652 0.5245 0.4856 0.138 Uiso 1.00 1 c R . .
H(22) H 0.5962 1.0283 1.2240 0.069 Uiso 1.00 1 c R . .
H(23) H 0.1321 0.3856 0.5078 0.130 Uiso 1.00 1 c R . .
H(24) H 0.6874 0.4870 0.9116 0.082 Uiso 1.00 1 c R . .
H(25) H 0.1792 0.5143 0.6337 0.160 Uiso 1.00 1 c R . .
H(26) H -0.0072 0.1642 0.4417 0.077 Uiso 1.00 1 c R . .
H(27) H 0.2526 0.2464 0.5227 0.094 Uiso 1.00 1 c R . .
H(28) H 0.3129 0.9011 1.1440 0.073 Uiso 1.00 1 c R . .
H(29) H 0.4612 0.3053 0.7192 0.081 Uiso 1.00 1 c R . .
H(30) H 0.1252 0.7704 0.5586 0.130 Uiso 1.00 1 c R . .
H(31) H 0.4356 0.4888 0.6601 0.111 Uiso 1.00 1 c R . .
H(32) H 0.5594 0.6927 1.1173 0.084 Uiso 1.00 1 c R . .
H(33) H 0.3921 0.6373 1.2428 0.218 Uiso 1.00 1 c R . .
H(34) H 0.4975 0.6286 1.2246 0.218 Uiso 1.00 1 c R . .
H(35) H 0.4732 0.5959 1.2893 0.218 Uiso 1.00 1 c R . .
H(36) H 0.3735 0.3798 0.8162 0.075 Uiso 1.00 1 c R . .
H(37) H 0.4133 0.8015 1.0135 0.078 Uiso 1.00 1 c R . .
H(38) H -0.3843 0.3425 0.2776 0.113 Uiso 1.00 1 c R . .
H(39) H -0.5518 0.4083 0.4646 0.459 Uiso 1.00 1 c R . .
H(40) H -0.6141 0.3022 0.4089 0.459 Uiso 1.00 1 c R . .
H(41) H -0.5686 0.3824 0.3786 0.459 Uiso 1.00 1 c R . .
H(42) H 0.2370 0.3365 0.6491 0.090 Uiso 1.00 1 c R . .
H(43) H -0.2427 0.2998 0.4996 0.115 Uiso 1.00 1 c R . .
H(44) H -0.0626 -0.2781 0.3541 0.081 Uiso 1.00 1 c R . .
H(45) H -0.0063 0.6399 0.5768 0.096 Uiso 1.00 1 c R . .
H(46) H -0.2510 -0.1016 0.2183 0.097 Uiso 1.00 1 c R . .
H(47) H 0.0242 0.5249 0.3673 0.129 Uiso 1.00 1 c R . .
H(48) H 0.2396 0.4387 0.4334 0.118 Uiso 1.00 1 c R . .
H(49) H 0.2370 0.0468 0.6325 0.082 Uiso 1.00 1 c R . .
H(50) H 0.6514 0.6056 1.0260 0.073 Uiso 1.00 1 c R . .
H(51) H -0.0232 -0.1839 0.2713 0.078 Uiso 1.00 1 c R . .
H(52) H -0.1285 0.4805 0.5592 0.097 Uiso 1.00 1 c R . .
H(53) H -0.2821 -0.2742 0.2186 0.112 Uiso 1.00 1 c R . .
H(54) H -0.2245 0.2291 0.3706 0.123 Uiso 1.00 1 c R . .
H(55) H 0.6570 0.3711 0.7784 0.098 Uiso 1.00 1 c R . .
H(56) H 0.4072 0.3931 1.2400 0.171 Uiso 1.00 1 c R . .
H(57) H 0.2946 0.3740 1.1875 0.171 Uiso 1.00 1 c R . .
H(58) H 0.3332 0.4622 1.2642 0.171 Uiso 1.00 1 c R . .
H(59) H 0.3196 -0.0723 0.5139 0.181 Uiso 1.00 1 c R . .
H(60) H 0.2219 -0.1116 0.4435 0.181 Uiso 1.00 1 c R . .
H(61) H 0.2087 -0.0689 0.5235 0.181 Uiso 1.00 1 c R . .
H(62) H 0.3382 0.4858 0.9343 0.081 Uiso 1.00 1 c R . .
H(63) H 0.6813 1.1283 0.9619 0.087 Uiso 1.00 1 c R . .
H(64) H 0.6225 0.5107 1.1934 0.126 Uiso 1.00 1 c R . .
H(65) H 0.3202 1.0583 1.1008 0.082 Uiso 1.00 1 c R . .
H(66) H -0.2683 0.0100 0.3334 0.091 Uiso 1.00 1 c R . .
H(67) H 0.7273 0.5703 0.7304 0.191 Uiso 1.00 1 c R . .
H(68) H 0.3555 0.9085 0.9404 0.067 Uiso 1.00 1 c R . .
H(69) H 0.4335 0.9812 0.6836 0.086 Uiso 1.00 1 c R . .
H(70) H 0.1409 0.6965 0.4281 0.130 Uiso 1.00 1 c R . .
H(71) H 0.3896 0.5638 0.4026 0.221 Uiso 1.00 1 c R . .
H(72) H 0.3984 0.6785 0.4217 0.221 Uiso 1.00 1 c R . .
H(73) H 0.2899 0.6067 0.4016 0.221 Uiso 1.00 1 c R . .
H(74) H -0.0981 0.3532 0.3489 0.120 Uiso 1.00 1 c R . .
H(75) H -0.3252 0.0611 0.4163 0.227 Uiso 1.00 1 c R . .
H(76) H -0.2427 0.0879 0.4939 0.227 Uiso 1.00 1 c R . .
H(77) H -0.3614 0.0709 0.4879 0.227 Uiso 1.00 1 c R . .
H(78) H 0.6222 1.2238 0.8747 0.093 Uiso 1.00 1 c R . .
H(79) H 0.5079 0.8810 1.2195 0.114 Uiso 1.00 1 c R . .
H(80) H 0.4229 0.8058 1.1482 0.114 Uiso 1.00 1 c R . .
H(81) H 0.4075 0.8219 1.2273 0.114 Uiso 1.00 1 c R . .
H(82) H 0.2062 0.0386 0.4409 0.133 Uiso 1.00 1 c R . .
H(83) H 0.4433 0.6017 0.5220 0.135 Uiso 1.00 1 c R . .
H(84) H 0.6788 0.4182 0.6685 0.380 Uiso 1.00 1 c R . .
H(85) H 0.6730 0.4595 0.6028 0.380 Uiso 1.00 1 c R . .
H(86) H 0.5715 0.4262 0.6225 0.380 Uiso 1.00 1 c R . .
H(87) H 0.3600 0.1234 0.4422 0.260 Uiso 1.00 1 c R . .
H(88) H 0.3851 0.0210 0.4426 0.260 Uiso 1.00 1 c R . .
H(89) H 0.4120 0.1105 0.5178 0.260 Uiso 1.00 1 c R . .
H(90) H -0.0277 0.1886 0.6538 0.098 Uiso 1.00 1 c R . .
H(91) H 0.7641 0.9809 0.6822 0.189 Uiso 1.00 1 c R . .
H(92) H 0.7124 1.0216 0.6205 0.189 Uiso 1.00 1 c R . .
H(93) H 0.6511 0.9281 0.6299 0.189 Uiso 1.00 1 c R . .
H(94) H 0.6946 0.9394 0.8106 0.137 Uiso 1.00 1 c R . .
H(95) H 0.3348 0.4983 1.1543 0.163 Uiso 1.00 1 c R . .
H(96) H 0.3592 0.5619 0.7581 0.167 Uiso 1.00 1 c R . .
H(97) H 0.7101 1.0930 0.7540 0.123 Uiso 1.00 1 c R . .
H(98) H 0.3799 0.8567 0.7456 0.141 Uiso 1.00 1 c R . .
H(99) H 0.3384 0.3457 1.0489 0.121 Uiso 1.00 1 c R . .
H(100) H -0.0625 -0.1558 0.4776 0.080 Uiso 1.00 1 c R . .
H(101) H -0.2831 -0.0746 0.4828 0.151 Uiso 1.00 1 c R . .
H(102) H 0.6714 0.6815 0.8455 0.136 Uiso 1.00 1 c R . .
H(103) H 0.3075 0.6626 0.6408 0.108 Uiso 1.00 1 c R . .
H(104) H 0.4643 1.1902 1.1024 0.100 Uiso 1.00 1 c R . .
H(105) H 0.3820 0.7773 0.5379 0.276 Uiso 1.00 1 c R . .
H(106) H 0.4935 0.7580 0.5607 0.276 Uiso 1.00 1 c R . .
H(107) H 0.4148 0.7397 0.6050 0.276 Uiso 1.00 1 c R . .
H(108) H -0.5142 0.1922 0.3754 0.300 Uiso 1.00 1 c R . .
H(109) H -0.4327 0.2331 0.3405 0.300 Uiso 1.00 1 c R . .
H(110) H -0.5497 0.2352 0.3117 0.300 Uiso 1.00 1 c R . .
H(111) H 0.4825 0.6794 0.8681 0.159 Uiso 1.00 1 c R . .
H(112) H 0.5433 0.8387 0.8261 0.192 Uiso 1.00 1 c R . .
H(113) H 0.6196 0.6061 0.6056 0.232 Uiso 1.00 1 c R . .
H(114) H 0.7379 0.6511 0.6480 0.232 Uiso 1.00 1 c R . .
H(115) H 0.6536 0.6899 0.6844 0.232 Uiso 1.00 1 c R . .
H(116) H 0.5707 1.0960 0.6317 0.252 Uiso 1.00 1 c R . .
H(117) H 0.6533 1.1860 0.6947 0.252 Uiso 1.00 1 c R . .
H(118) H 0.5501 1.1434 0.7087 0.252 Uiso 1.00 1 c R . .
H(119) H 0.4670 0.2954 0.9873 0.218 Uiso 1.00 1 c R . .
H(120) H 0.6439 0.3846 1.0698 0.252 Uiso 1.00 1 c R . .

loop_
_atom_site_aniso_label
_atom_site_aniso_U_11
_atom_site_aniso_U_22
_atom_site_aniso_U_33
_atom_site_aniso_U_12
_atom_site_aniso_U_13
_atom_site_aniso_U_23
Co(1) 0.0361(3) 0.0351(3) 0.0413(3) 0.0088(2) 0.0144(2) 0.0114(2)
Co(2) 0.0357(3) 0.0366(3) 0.0395(3) 0.0083(2) 0.0117(2) 0.0139(2)
Co(3) 0.0388(3) 0.0327(3) 0.0411(3) 0.0086(2) 0.0169(2) 0.0099(2)
Co(4) 0.0376(3) 0.0309(3) 0.0383(3) 0.0052(2) 0.0153(2) 0.0104(2)
Fe(1) 0.0558(4) 0.0566(4) 0.0483(4) 0.0157(3) 0.0150(3) 0.0187(3)
Fe(2) 0.0685(4) 0.0493(4) 0.0389(3) 0.0204(3) 0.0185(3) 0.0149(3)
Fe(3) 0.0974(7) 0.0767(6) 0.0471(4) 0.0401(5) 0.0030(4) 0.0097(4)
Fe(4) 0.0940(6) 0.0794(6) 0.0521(4) 0.0455(5) 0.0275(4) 0.0351(4)
Fe(5) 0.0459(4) 0.0580(4) 0.0679(5) 0.0192(3) 0.0181(3) 0.0328(4)
Fe(6) 0.0459(3) 0.0401(3) 0.0516(4) 0.0080(3) 0.0048(3) 0.0186(3)
Fe(7) 0.0593(4) 0.0442(3) 0.0577(4) 0.0168(3) 0.0239(3) 0.0194(3)
Fe(8) 0.0414(3) 0.0465(3) 0.0555(4) 0.0092(3) 0.0131(3) 0.0223(3)
S(1) 0.0386(5) 0.0439(5) 0.0462(6) 0.0157(4) 0.0182(4) 0.0152(5)
S(2) 0.0402(6) 0.0570(7) 0.0438(6) 0.0101(5) 0.0112(4) 0.0035(5)
S(3) 0.0436(6) 0.0473(6) 0.0488(6) 0.0177(5) 0.0165(4) 0.0202(5)
S(4) 0.0444(6) 0.0489(6) 0.0616(7) 0.0014(5) 0.0201(5) 0.0215(6)
S(5) 0.0418(6) 0.0578(7) 0.0632(7) 0.0030(5) 0.0151(5) 0.0299(6)
S(6) 0.0423(5) 0.0467(5) 0.0438(6) 0.0158(5) 0.0135(4) 0.0186(5)
S(7) 0.0407(6) 0.0534(6) 0.0422(6) 0.0029(5) 0.0074(4) 0.0104(5)
S(8) 0.0373(5) 0.0403(5) 0.0419(5) 0.0103(4) 0.0146(4) 0.0114(4)
S(9) 0.0481(6) 0.0433(5) 0.0545(6) 0.0155(5) 0.0278(5) 0.0157(5)
S(10) 0.0509(7) 0.0574(7) 0.0417(6) 0.0114(6) 0.0129(5) 0.0064(5)
S(11) 0.0349(5) 0.0360(5) 0.0466(5) 0.0063(4) 0.0145(4) 0.0167(4)
S(12) 0.0374(5) 0.0426(5) 0.0518(6) -0.0002(4) 0.0136(4) 0.0133(5)
S(13) 0.0383(5) 0.0419(5) 0.0479(6) 0.0003(4) 0.0130(4) 0.0182(5)
S(14) 0.0356(5) 0.0374(5) 0.0422(5) 0.0089(4) 0.0131(4) 0.0126(4)
S(15) 0.0482(6) 0.0525(6) 0.0389(5) 0.0017(5) 0.0120(5) 0.0114(5)
S(16) 0.0447(6) 0.0437(5) 0.0523(6) 0.0134(5) 0.0255(5) 0.0151(5)
N(1) 0.109(5) 0.092(4) 0.086(4) 0.030(4) 0.069(4) 0.034(3)
N(2) 0.112(5) 0.122(5) 0.049(3) 0.057(4) 0.013(3) 0.019(3)
N(3) 0.104(4) 0.062(3) 0.081(4) 0.016(3) 0.060(3) 0.017(3)
N(4) 0.107(5) 0.094(4) 0.055(3) 0.037(4) 0.023(3) 0.033(3)
N(5) 0.092(4) 0.106(5) 0.109(5) 0.028(4) 0.065(4) 0.058(4)
N(6) 0.098(4) 0.085(4) 0.121(5) 0.035(3) 0.075(4) 0.063(4)
N(7) 0.119(5) 0.093(4) 0.043(3) 0.037(4) 0.023(3) 0.019(3)
N(8) 0.129(6) 0.147(7) 0.097(5) 0.040(5) 0.082(5) 0.066(5)
N(9) 0.074(3) 0.094(4) 0.094(4) 0.017(3) 0.042(3) 0.055(4)
N(10) 0.113(5) 0.081(4) 0.052(3) 0.029(3) 0.017(3) 0.032(3)
N(11) 0.071(3) 0.067(3) 0.089(4) -0.011(3) 0.034(3) 0.026(3)
N(12) 0.129(6) 0.106(5) 0.047(3) 0.037(4) 0.026(3) 0.030(3)
N(13) 0.078(4) 0.085(4) 0.083(4) 0.006(3) 0.017(3) 0.050(3)
N(14) 0.121(5) 0.105(5) 0.038(3) 0.029(4) 0.002(3) 0.007(3)
N(15) 0.135(6) 0.127(6) 0.051(3) 0.013(5) 0.021(4) 0.028(4)
N(16) 0.090(4) 0.100(4) 0.104(5) 0.027(3) 0.067(4) 0.049(4)
C(1) 0.056(3) 0.035(2) 0.046(2) 0.018(2) 0.020(2) 0.015(2)
C(2) 0.075(3) 0.039(2) 0.042(2) 0.019(2) 0.016(2) 0.016(2)
C(3) 0.062(3) 0.066(3) 0.083(4) 0.026(3) 0.023(3) 0.034(3)
C(4) 0.075(3) 0.066(3) 0.052(3) 0.028(3) 0.032(3) 0.027(3)
C(5) 0.062(3) 0.063(3) 0.047(3) 0.025(2) 0.021(2) 0.025(2)
C(6) 0.143(12) 0.17(1) 0.26(2) 0.039(11) 0.11(1) 0.08(2)
C(7) 0.063(3) 0.069(3) 0.070(3) 0.028(3) 0.030(3) 0.031(3)
C(8) 0.057(4) 0.080(5) 0.183(11) 0.001(4) 0.002(5) 0.055(6)
C(9) 0.082(4) 0.063(3) 0.074(4) 0.024(3) 0.047(3) 0.032(3)
C(10) 0.080(4) 0.050(3) 0.077(4) -0.014(3) 0.028(3) 0.003(3)
C(11) 0.173(12) 0.090(6) 0.134(10) 0.064(7) -0.030(9) 0.037(7)
C(12) 0.088(4) 0.068(4) 0.076(4) 0.036(3) 0.029(3) 0.024(3)
C(13) 0.089(6) 0.144(9) 0.125(8) 0.045(6) 0.015(5) 0.089(8)
C(14) 0.081(4) 0.088(5) 0.044(3) 0.016(4) -0.000(3) 0.006(3)
C(15) 0.112(5) 0.053(3) 0.078(4) 0.042(3) 0.044(4) 0.029(3)
C(16) 0.061(3) 0.066(3) 0.071(4) 0.024(3) 0.028(3) 0.030(3)
C(17) 0.087(5) 0.097(5) 0.101(6) 0.007(4) 0.057(4) 0.036(5)
C(18) 0.065(3) 0.041(2) 0.050(3) 0.014(2) 0.024(2) 0.011(2)
C(19) 0.095(5) 0.071(4) 0.075(4) 0.043(3) 0.022(3) 0.036(3)
C(20) 0.118(8) 0.27(2) 0.131(10) 0.046(10) 0.079(8) 0.076(11)
C(21) 0.060(3) 0.076(4) 0.052(3) 0.023(3) 0.015(2) 0.021(3)
C(22) 0.053(3) 0.070(3) 0.047(3) 0.009(2) 0.018(2) 0.020(2)
C(23) 0.140(8) 0.117(7) 0.089(6) 0.082(7) 0.026(6) 0.031(6)
C(24) 0.051(3) 0.068(3) 0.053(3) 0.010(2) 0.014(2) 0.018(3)
C(25) 0.096(6) 0.088(5) 0.142(9) 0.041(5) 0.025(6) 0.065(6)
C(26) 0.057(3) 0.039(2) 0.049(2) 0.020(2) 0.026(2) 0.018(2)
C(27) 0.052(3) 0.073(4) 0.080(4) 0.022(3) 0.009(3) 0.031(3)
C(28) 0.056(3) 0.061(3) 0.045(2) 0.017(2) 0.015(2) 0.018(2)
C(29) 0.143(8) 0.150(9) 0.106(7) 0.079(7) 0.052(6) 0.096(7)
C(30) 0.076(4) 0.062(3) 0.054(3) 0.027(3) 0.019(3) 0.023(3)
C(31) 0.064(3) 0.052(3) 0.040(2) 0.034(2) 0.023(2) 0.009(2)
C(32) 0.079(4) 0.074(4) 0.082(4) 0.014(3) 0.021(3) 0.035(4)
C(33) 0.054(3) 0.068(3) 0.061(3) -0.001(3) 0.009(2) 0.029(3)
C(34) 0.084(4) 0.056(3) 0.063(3) 0.022(3) 0.012(3) 0.016(3)
C(35) 0.128(7) 0.098(5) 0.100(6) 0.068(5) 0.066(5) 0.056(5)
C(36) 0.069(3) 0.033(2) 0.055(3) 0.011(2) 0.036(2) 0.017(2)
C(37) 0.087(5) 0.111(6) 0.079(4) 0.041(4) 0.023(4) 0.066(5)
C(38) 0.067(3) 0.055(3) 0.085(4) 0.015(3) 0.043(3) 0.036(3)
C(39) 0.097(5) 0.040(3) 0.073(4) 0.008(3) 0.005(3) 0.018(3)
C(40) 0.29(2) 0.100(7) 0.149(11) 0.052(9) 0.143(12) 0.036(7)
C(41) 0.074(4) 0.060(3) 0.086(4) 0.031(3) 0.049(3) 0.039(3)
C(42) 0.048(3) 0.057(3) 0.082(4) 0.003(2) 0.014(3) 0.025(3)
C(43) 0.075(4) 0.050(3) 0.072(4) 0.006(3) 0.020(3) 0.024(3)
C(44) 0.086(5) 0.126(7) 0.070(4) 0.037(5) 0.012(4) 0.038(5)
C(45) 0.30(3) 0.23(3) 0.61(5) 0.04(2) 0.36(3) 0.09(3)
C(46) 0.091(5) 0.065(4) 0.069(4) 0.012(3) 0.018(3) 0.012(3)
C(47) 0.123(7) 0.081(5) 0.083(5) 0.035(5) 0.005(5) 0.028(4)
C(48) 0.071(3) 0.065(3) 0.065(3) 0.034(3) 0.015(3) 0.025(3)
C(49) 0.101(5) 0.079(4) 0.062(3) 0.048(4) 0.038(3) 0.027(3)
C(50) 0.063(4) 0.112(6) 0.067(4) 0.031(4) 0.006(3) 0.028(4)
C(51) 0.064(4) 0.103(6) 0.083(5) 0.015(4) 0.009(3) 0.038(4)
C(52) 0.122(6) 0.147(8) 0.054(4) 0.092(6) 0.040(4) 0.056(5)
C(53) 0.089(5) 0.107(6) 0.099(6) 0.057(5) 0.020(4) 0.031(5)
C(54) 0.105(5) 0.099(5) 0.040(3) 0.064(4) 0.026(3) 0.029(3)
C(55) 0.074(4) 0.066(3) 0.057(3) 0.019(3) 0.028(3) 0.015(3)
C(56) 0.074(4) 0.073(4) 0.058(3) 0.028(3) 0.013(3) 0.029(3)
C(57) 0.060(3) 0.048(3) 0.075(4) -0.003(2) 0.005(3) 0.031(3)
C(58) 0.063(3) 0.080(4) 0.051(3) 0.026(3) 0.017(2) 0.006(3)
C(59) 0.051(3) 0.033(2) 0.058(3) 0.015(2) 0.025(2) 0.023(2)
C(60) 0.067(3) 0.042(2) 0.049(3) 0.007(2) 0.026(2) 0.019(2)
C(61) 0.104(5) 0.084(4) 0.054(3) 0.042(4) 0.005(3) 0.028(3)
C(62) 0.069(3) 0.046(2) 0.059(3) 0.025(2) 0.039(3) 0.019(2)
C(63) 0.079(5) 0.108(7) 0.091(6) 0.023(5) 0.012(4) -0.006(5)
C(64) 0.075(4) 0.063(3) 0.068(4) 0.031(3) 0.039(3) 0.028(3)
C(65) 0.079(4) 0.045(3) 0.052(3) 0.020(2) 0.028(3) 0.020(2)
C(66) 0.139(8) 0.077(5) 0.092(6) 0.054(5) -0.004(6) 0.003(5)
C(67) 0.070(4) 0.084(4) 0.093(5) 0.046(3) 0.030(3) 0.036(4)
C(68) 0.051(3) 0.044(2) 0.066(3) 0.011(2) 0.011(2) 0.030(2)
C(69) 0.056(3) 0.033(2) 0.041(2) 0.014(2) 0.017(2) 0.011(2)
C(70) 0.053(3) 0.029(2) 0.045(2) 0.008(2) 0.022(2) 0.013(2)
C(71) 0.132(9) 0.168(11) 0.127(9) -0.052(8) 0.060(7) 0.038(8)
C(72) 0.055(3) 0.030(2) 0.042(2) 0.011(2) 0.018(2) 0.012(2)
C(73) 0.044(2) 0.058(3) 0.053(3) 0.011(2) 0.015(2) 0.022(2)
C(74) 0.23(2) 0.084(6) 0.136(10) 0.067(8) 0.068(10) 0.008(6)
C(75) 0.063(3) 0.074(4) 0.067(3) 0.030(3) -0.001(3) 0.030(3)
C(76) 0.075(4) 0.066(4) 0.077(4) 0.004(3) 0.020(3) 0.027(3)
C(77) 0.097(6) 0.106(6) 0.093(6) 0.034(5) 0.031(5) 0.036(5)
C(78) 0.083(5) 0.143(8) 0.088(5) 0.015(5) 0.005(4) 0.079(6)
C(79) 0.068(3) 0.060(3) 0.076(4) 0.030(3) 0.026(3) 0.028(3)
C(80) 0.065(3) 0.096(5) 0.066(4) 0.032(3) 0.018(3) 0.038(4)
C(81) 0.082(4) 0.064(3) 0.081(4) 0.029(3) 0.047(3) 0.032(3)
C(82) 0.098(7) 0.28(2) 0.097(7) 0.029(10) 0.033(6) 0.092(10)
C(83) 0.054(3) 0.054(3) 0.059(3) -0.005(2) 0.006(2) 0.013(2)
C(84) 0.085(4) 0.067(4) 0.059(3) 0.006(3) 0.035(3) 0.019(3)
C(85) 0.094(5) 0.066(4) 0.064(4) 0.030(3) 0.025(3) 0.029(3)
C(86) 0.055(3) 0.048(3) 0.059(3) 0.002(2) 0.023(2) 0.026(2)
C(87) 0.050(3) 0.035(2) 0.062(3) 0.013(2) 0.029(2) 0.021(2)
C(88) 0.081(4) 0.075(4) 0.060(4) 0.002(3) 0.016(3) 0.005(3)
C(89) 0.056(3) 0.090(4) 0.066(3) 0.019(3) 0.019(3) 0.034(3)
C(90) 0.062(3) 0.051(3) 0.050(3) 0.008(2) 0.014(2) 0.008(2)
C(91) 0.067(3) 0.042(2) 0.044(3) 0.016(2) 0.020(2) 0.009(2)
C(92) 0.051(3) 0.041(2) 0.052(3) 0.009(2) 0.021(2) 0.021(2)
C(93) 0.061(4) 0.115(6) 0.095(5) 0.000(4) 0.019(3) 0.066(5)
C(94) 0.065(3) 0.043(2) 0.059(3) 0.021(2) 0.036(2) 0.030(2)
C(95) 0.130(7) 0.107(6) 0.087(5) 0.063(6) 0.047(5) 0.064(5)
C(96) 0.051(3) 0.040(2) 0.068(3) 0.002(2) 0.023(2) 0.020(2)
C(97) 0.070(3) 0.048(2) 0.044(2) 0.028(2) 0.026(2) 0.015(2)
C(98) 0.065(3) 0.068(3) 0.048(3) 0.022(3) 0.018(2) 0.016(3)
C(99) 0.140(11) 0.29(2) 0.120(9) 0.001(12) 0.036(8) 0.108(12)
C(100) 0.101(5) 0.056(3) 0.077(4) -0.002(3) 0.039(4) 0.027(3)
C(101) 0.144(8) 0.110(6) 0.047(3) 0.078(6) 0.012(4) 0.005(4)
C(102) 0.22(2) 0.17(1) 0.18(2) 0.064(13) 0.09(1) -0.011(12)
C(103) 0.057(3) 0.058(3) 0.054(3) 0.009(3) 0.014(2) 0.023(3)
C(104) 0.107(5) 0.047(3) 0.079(4) 0.013(3) 0.035(4) 0.022(3)
C(105) 0.093(5) 0.075(4) 0.116(6) 0.010(4) 0.033(4) 0.059(5)
C(106) 0.098(4) 0.069(4) 0.046(3) 0.040(3) 0.014(3) 0.017(3)
C(107) 0.070(3) 0.037(2) 0.056(3) 0.017(2) 0.031(3) 0.010(2)
C(108) 0.107(6) 0.133(7) 0.093(6) 0.066(6) 0.039(5) -0.001(5)
C(109) 0.094(6) 0.148(9) 0.095(7) 0.008(6) 0.006(5) 0.029(6)
C(110) 0.058(3) 0.045(2) 0.055(3) 0.008(2) 0.010(2) 0.030(2)
C(111) 0.36(3) 0.32(3) 0.27(2) 0.24(2) 0.26(2) 0.22(2)
C(112) 0.23(2) 0.23(2) 0.20(2) 0.09(1) 0.17(1) 0.069(13)
C(113) 0.096(5) 0.089(4) 0.061(3) 0.042(4) 0.044(3) 0.026(3)
C(114) 0.121(8) 0.22(1) 0.130(9) 0.043(9) 0.078(7) 0.088(9)
C(115) 0.120(7) 0.115(7) 0.107(6) 0.077(6) 0.054(6) 0.038(6)
C(116) 0.156(10) 0.129(8) 0.122(8) 0.016(8) 0.084(8) 0.049(7)
C(117) 0.169(10) 0.128(8) 0.120(8) 0.108(8) 0.058(7) 0.082(7)
C(118) 0.113(7) 0.122(7) 0.073(5) -0.004(6) 0.050(5) 0.014(5)
C(119) 0.077(4) 0.071(3) 0.048(3) 0.041(3) 0.017(3) 0.010(3)
C(120) 0.165(10) 0.061(4) 0.127(8) -0.026(5) 0.098(8) -0.026(5)
C(121) 0.065(3) 0.044(2) 0.043(2) 0.019(2) 0.019(2) 0.014(2)
C(122) 0.158(9) 0.048(3) 0.096(6) -0.032(4) 0.025(6) 0.025(4)
C(123) 0.079(4) 0.071(3) 0.051(3) 0.028(3) 0.020(3) 0.033(3)
C(124) 0.092(6) 0.210(12) 0.074(5) 0.044(7) 0.042(4) 0.057(7)
C(125) 0.057(3) 0.040(2) 0.054(3) 0.016(2) 0.025(2) 0.016(2)
C(126) 0.171(10) 0.074(5) 0.095(6) -0.037(6) -0.017(6) 0.054(5)
C(127) 0.107(6) 0.101(6) 0.061(4) 0.033(5) 0.005(4) 0.032(4)
C(128) 0.116(6) 0.056(3) 0.078(4) 0.036(3) 0.050(4) 0.032(3)
C(129) 0.33(3) 0.118(10) 0.24(2) -0.040(13) 0.19(2) -0.039(11)
C(130) 0.38(3) 0.144(13) 0.22(2) -0.09(2) 0.21(2) -0.051(12)
C(131) 0.217(13) 0.069(5) 0.111(8) 0.068(7) 0.071(8) 0.047(5)
C(132) 0.22(1) 0.076(5) 0.180(12) 0.076(8) 0.146(12) 0.061(7)
C(133) 0.165(12) 0.31(2) 0.103(9) -0.087(13) 0.022(8) 0.088(12)
C(134) 0.35(2) 0.116(8) 0.160(12) 0.067(12) 0.16(1) 0.083(9)
C(135) 0.35(2) 0.060(5) 0.129(10) 0.087(9) 0.143(13) 0.060(6)
C(136) 0.206(13) 0.23(2) 0.197(13) 0.182(12) 0.146(11) 0.183(13)

loop_
_atom_type_symbol
_atom_type_description
_atom_type_scat_dispersion_real
_atom_type_scat_dispersion_imag
_atom_type_scat_source
C C 0.003 0.002
;
International Tables for Crystallography
(1992, Vol. C, Tables 4.2.6.8 and 6.1.1.4)
;
H H 0.000 0.000
;
International Tables for Crystallography
(1992, Vol. C, Table 6.1.1.4)
;
N N 0.006 0.003
;
International Tables for Crystallography
(1992, Vol. C, Tables 4.2.6.8 and 6.1.1.4)
;
Co Co 0.349 0.972
;
International Tables for Crystallography
(1992, Vol. C, Tables 4.2.6.8 and 6.1.1.4)
;
Fe Fe 0.346 0.844
;
International Tables for Crystallography
(1992, Vol. C, Tables 4.2.6.8 and 6.1.1.4)
;
S S 0.125 0.123
;
International Tables for Crystallography
(1992, Vol. C, Tables 4.2.6.8 and 6.1.1.4)
;

loop_
_geom_angle_atom_site_label_1
_geom_angle_atom_site_label_2
_geom_angle_atom_site_label_3
_geom_angle
_geom_angle_publ_flag
_geom_angle_site_symmetry_1
_geom_angle_site_symmetry_2
_geom_angle_site_symmetry_3
Co(1) S(1) Co(2) 86.52(6) ? . . .
S(2) Co(1) S(1) 90.94(6) ? . . .
S(3) Co(1) S(1) 88.00(6) ? . . .
S(4) Co(1) S(1) 175.41(7) ? . . .
S(8) Co(1) S(1) 93.50(6) ? . . .
Co(1) S(1) C(97) 103.9(2) ? . . .
S(3) Co(1) S(2) 159.86(7) ? . . .
S(4) Co(1) S(2) 88.20(6) ? . . .
S(8) Co(1) S(2) 95.82(6) ? . . .
Co(1) S(2) C(31) 103.2(2) ? . . .
S(4) Co(1) S(3) 91.26(7) ? . . .
S(8) Co(1) S(3) 104.32(5) ? . . .
Co(1) S(3) C(26) 103.2(2) ? . . .
S(8) Co(1) S(4) 91.08(6) ? . . .
Co(1) S(4) C(94) 102.8(2) ? . . .
Co(1) S(8) Co(2) 86.50(6) ? . . .
Co(1) S(8) C(69) 103.6(2) ? . . .
S(8) Co(2) S(1) 93.41(6) ? . . .
Co(2) S(1) C(97) 104.9(2) ? . . .
S(5) Co(2) S(1) 92.93(7) ? . . .
S(6) Co(2) S(1) 101.87(5) ? . . .
S(7) Co(2) S(1) 96.63(6) ? . . .
S(8) Co(2) S(5) 173.66(7) ? . . .
S(6) Co(2) S(5) 90.94(7) ? . . .
S(7) Co(2) S(5) 88.53(6) ? . . .
Co(2) S(5) C(125) 103.2(2) ? . . .
S(8) Co(2) S(6) 87.74(6) ? . . .
S(7) Co(2) S(6) 161.49(7) ? . . .
Co(2) S(6) C(1) 102.4(2) ? . . .
S(8) Co(2) S(7) 90.75(6) ? . . .
Co(2) S(7) C(121) 103.9(2) ? . . .
Co(2) S(8) C(69) 103.2(2) ? . . .
S(10) Co(3) S(9) 91.15(7) ? . . .
S(11) Co(3) S(9) 87.94(6) ? . . .
S(12) Co(3) S(9) 160.46(7) ? . . .
S(14) Co(3) S(9) 104.34(6) ? . . .
Co(3) S(9) C(62) 103.1(2) ? . . .
S(11) Co(3) S(10) 173.26(7) ? . . .
S(12) Co(3) S(10) 87.46(6) ? . . .
S(14) Co(3) S(10) 93.45(6) ? . . .
Co(3) S(10) C(91) 103.5(2) ? . . .
Co(3) S(11) Co(4) 87.16(6) ? . . .
S(12) Co(3) S(11) 91.17(6) ? . . .
S(14) Co(3) S(11) 93.25(5) ? . . .
Co(3) S(11) C(59) 103.6(2) ? . . .
S(14) Co(3) S(12) 95.20(6) ? . . .
Co(3) S(12) C(87) 103.1(2) ? . . .
Co(3) S(14) Co(4) 86.75(6) ? . . .
Co(3) S(14) C(72) 103.7(2) ? . . .
S(14) Co(4) S(11) 92.85(5) ? . . .
Co(4) S(11) C(59) 103.5(2) ? . . .
S(13) Co(4) S(11) 95.52(6) ? . . .
S(15) Co(4) S(11) 93.65(6) ? . . .
S(16) Co(4) S(11) 105.20(6) ? . . .
S(14) Co(4) S(13) 90.92(6) ? . . .
S(15) Co(4) S(13) 88.79(6) ? . . .
S(16) Co(4) S(13) 159.22(7) ? . . .
Co(4) S(13) C(70) 103.3(2) ? . . .
Co(4) S(14) C(72) 103.0(1) ? . . .
S(15) Co(4) S(14) 173.49(7) ? . . .
S(16) Co(4) S(14) 86.65(6) ? . . .
S(16) Co(4) S(15) 91.31(6) ? . . .
Co(4) S(15) C(60) 103.0(2) ? . . .
Co(4) S(16) C(36) 102.8(2) ? . . .
C(22) Fe(1) C(8) 175.6(4) ? . . .
C(28) Fe(1) C(8) 143.4(4) ? . . .
C(48) Fe(1) C(8) 112.4(3) ? . . .
C(50) Fe(1) C(8) 67.3(5) ? . . .
C(58) Fe(1) C(8) 136.7(3) ? . . .
Fe(1) C(8) C(63) 69.6(5) ? . . .
C(63) Fe(1) C(8) 42.6(5) ? . . .
C(80) Fe(1) C(8) 65.7(4) ? . . .
Fe(1) C(8) C(89) 71.3(4) ? . . .
C(89) Fe(1) C(8) 40.3(3) ? . . .
C(123) Fe(1) C(8) 114.7(4) ? . . .
Fe(1) C(22) C(28) 70.3(3) ? . . .
C(28) Fe(1) C(22) 41.0(2) ? . . .
C(48) Fe(1) C(22) 67.5(3) ? . . .
C(50) Fe(1) C(22) 109.5(3) ? . . .
Fe(1) C(22) C(58) 70.8(4) ? . . .
C(58) Fe(1) C(22) 40.6(2) ? . . .
C(63) Fe(1) C(22) 133.0(4) ? . . .
C(80) Fe(1) C(22) 113.9(3) ? . . .
C(89) Fe(1) C(22) 142.1(3) ? . . .
C(123) Fe(1) C(22) 68.4(3) ? . . .
Fe(1) C(28) C(5) 124.6(4) ? . . .
Fe(1) C(28) C(22) 68.7(3) ? . . .
C(48) Fe(1) C(28) 68.5(2) ? . . .
C(50) Fe(1) C(28) 138.8(3) ? . . .
C(58) Fe(1) C(28) 68.8(2) ? . . .
C(63) Fe(1) C(28) 174.0(4) ? . . .
C(80) Fe(1) C(28) 116.2(2) ? . . .
C(89) Fe(1) C(28) 115.6(2) ? . . .
Fe(1) C(28) C(123) 68.9(3) ? . . .
C(123) Fe(1) C(28) 40.9(3) ? . . .
C(50) Fe(1) C(48) 136.7(3) ? . . .
Fe(1) C(48) C(58) 70.8(4) ? . . .
C(58) Fe(1) C(48) 39.7(3) ? . . .
C(63) Fe(1) C(48) 110.4(3) ? . . .
C(80) Fe(1) C(48) 174.6(2) ? . . .
C(89) Fe(1) C(48) 141.8(3) ? . . .
Fe(1) C(48) C(123) 69.4(4) ? . . .
C(123) Fe(1) C(48) 40.8(2) ? . . .
C(58) Fe(1) C(50) 108.8(3) ? . . .
Fe(1) C(50) C(63) 69.5(5) ? . . .
C(63) Fe(1) C(50) 38.3(4) ? . . .
Fe(1) C(50) C(80) 69.6(5) ? . . .
C(80) Fe(1) C(50) 38.1(3) ? . . .
C(89) Fe(1) C(50) 67.3(3) ? . . .
C(123) Fe(1) C(50) 177.0(3) ? . . .
Fe(1) C(58) C(22) 68.6(4) ? . . .
Fe(1) C(58) C(48) 69.5(4) ? . . .
C(63) Fe(1) C(58) 106.4(3) ? . . .
C(80) Fe(1) C(58) 138.1(3) ? . . .
C(89) Fe(1) C(58) 175.4(2) ? . . .
C(123) Fe(1) C(58) 68.2(3) ? . . .
Fe(1) C(63) C(8) 67.8(4) ? . . .
Fe(1) C(63) C(50) 72.2(4) ? . . .
C(80) Fe(1) C(63) 64.7(4) ? . . .
C(89) Fe(1) C(63) 69.1(3) ? . . .
C(123) Fe(1) C(63) 141.6(4) ? . . .
Fe(1) C(80) C(50) 72.3(5) ? . . .
Fe(1) C(80) C(89) 70.6(5) ? . . .
C(89) Fe(1) C(80) 39.8(3) ? . . .
C(123) Fe(1) C(80) 144.6(3) ? . . .
Fe(1) C(89) C(8) 68.5(5) ? . . .
Fe(1) C(89) C(80) 69.6(4) ? . . .
C(123) Fe(1) C(89) 115.7(3) ? . . .
Fe(1) C(89) C(124) 130.8(5) ? . . .
Fe(1) C(123) C(28) 70.1(3) ? . . .
Fe(1) C(123) C(48) 69.9(4) ? . . .
Fe(2) C(4) C(5) 71.9(4) ? . . .
C(5) Fe(2) C(4) 38.9(2) ? . . .
C(12) Fe(2) C(4) 66.4(3) ? . . .
C(14) Fe(2) C(4) 120.8(3) ? . . .
C(21) Fe(2) C(4) 131.7(3) ? . . .
C(30) Fe(2) C(4) 66.6(3) ? . . .
C(32) Fe(2) C(4) 168.4(3) ? . . .
C(46) Fe(2) C(4) 152.0(3) ? . . .
C(56) Fe(2) C(4) 112.4(3) ? . . .
Fe(2) C(4) C(113) 68.2(4) ? . . .
C(113) Fe(2) C(4) 39.7(3) ? . . .
Fe(2) C(5) C(28) 125.3(4) ? . . .
Fe(2) C(5) C(4) 69.2(3) ? . . .
C(12) Fe(2) C(5) 66.6(2) ? . . .
C(14) Fe(2) C(5) 155.5(3) ? . . .
C(21) Fe(2) C(5) 113.3(2) ? . . .
Fe(2) C(5) C(30) 67.1(3) ? . . .
C(30) Fe(2) C(5) 40.2(2) ? . . .
C(32) Fe(2) C(5) 131.6(3) ? . . .
C(46) Fe(2) C(5) 165.2(3) ? . . .
C(56) Fe(2) C(5) 123.4(2) ? . . .
C(113) Fe(2) C(5) 66.8(2) ? . . .
C(14) Fe(2) C(12) 124.4(3) ? . . .
C(21) Fe(2) C(12) 153.3(3) ? . . .
Fe(2) C(12) C(30) 70.2(4) ? . . .
C(30) Fe(2) C(12) 39.8(3) ? . . .
C(32) Fe(2) C(12) 118.9(3) ? . . .
C(46) Fe(2) C(12) 106.3(3) ? . . .
C(56) Fe(2) C(12) 164.0(3) ? . . .
Fe(2) C(12) C(113) 69.4(5) ? . . .
C(113) Fe(2) C(12) 40.5(3) ? . . .
C(21) Fe(2) C(14) 67.6(3) ? . . .
C(30) Fe(2) C(14) 161.4(3) ? . . .
C(32) Fe(2) C(14) 65.9(3) ? . . .
Fe(2) C(14) C(46) 71.6(4) ? . . .
C(46) Fe(2) C(14) 39.2(3) ? . . .
Fe(2) C(14) C(56) 71.3(3) ? . . .
C(56) Fe(2) C(14) 41.2(3) ? . . .
C(113) Fe(2) C(14) 106.2(3) ? . . .
C(30) Fe(2) C(21) 122.0(3) ? . . .
Fe(2) C(21) C(32) 67.8(4) ? . . .
C(32) Fe(2) C(21) 39.5(3) ? . . .
C(46) Fe(2) C(21) 66.8(3) ? . . .
Fe(2) C(21) C(56) 68.7(4) ? . . .
C(56) Fe(2) C(21) 39.2(3) ? . . .
Fe(2) C(21) C(108) 126.3(5) ? . . .
C(113) Fe(2) C(21) 166.1(3) ? . . .
Fe(2) C(30) C(5) 72.7(3) ? . . .
Fe(2) C(30) C(12) 69.9(4) ? . . .
C(32) Fe(2) C(30) 110.1(3) ? . . .
C(46) Fe(2) C(30) 126.2(3) ? . . .
C(56) Fe(2) C(30) 155.8(2) ? . . .
C(113) Fe(2) C(30) 67.8(3) ? . . .
Fe(2) C(32) C(21) 72.6(4) ? . . .
Fe(2) C(32) C(46) 70.4(5) ? . . .
C(46) Fe(2) C(32) 39.1(3) ? . . .
C(56) Fe(2) C(32) 65.7(3) ? . . .
C(113) Fe(2) C(32) 150.8(3) ? . . .
Fe(2) C(46) C(14) 69.2(4) ? . . .
Fe(2) C(46) C(32) 70.5(4) ? . . .
C(56) Fe(2) C(46) 66.9(3) ? . . .
C(113) Fe(2) C(46) 116.9(3) ? . . .
Fe(2) C(56) C(14) 67.5(4) ? . . .
Fe(2) C(56) C(21) 72.1(4) ? . . .
C(113) Fe(2) C(56) 128.1(3) ? . . .
Fe(2) C(113) C(4) 72.1(4) ? . . .
Fe(2) C(113) C(12) 70.1(5) ? . . .
Fe(3) C(11) C(13) 70.7(8) ? . . .
C(13) Fe(3) C(11) 39.0(5) ? . . .
Fe(3) C(11) C(23) 70.0(8) ? . . .
C(23) Fe(3) C(11) 39.8(6) ? . . .
C(44) Fe(3) C(11) 64.8(5) ? . . .
C(47) Fe(3) C(11) 150.3(5) ? . . .
C(61) Fe(3) C(11) 118.0(4) ? . . .
C(66) Fe(3) C(11) 169.6(6) ? . . .
C(77) Fe(3) C(11) 66.7(5) ? . . .
C(101) Fe(3) C(11) 131.8(6) ? . . .
C(106) Fe(3) C(11) 110.0(4) ? . . .
Fe(3) C(13) C(11) 70.3(9) ? . . .
C(23) Fe(3) C(13) 67.2(5) ? . . .
Fe(3) C(13) C(44) 70.8(8) ? . . .
C(44) Fe(3) C(13) 38.4(4) ? . . .
C(47) Fe(3) C(13) 169.7(4) ? . . .
C(61) Fe(3) C(13) 147.5(4) ? . . .
C(66) Fe(3) C(13) 131.7(5) ? . . .
C(77) Fe(3) C(13) 67.7(5) ? . . .
C(101) Fe(3) C(13) 108.2(4) ? . . .
C(106) Fe(3) C(13) 115.1(4) ? . . .
Fe(3) C(23) C(11) 70.3(8) ? . . .
C(44) Fe(3) C(23) 67.2(4) ? . . .
C(47) Fe(3) C(23) 117.8(5) ? . . .
C(61) Fe(3) C(23) 110.6(4) ? . . .
C(66) Fe(3) C(23) 148.9(5) ? . . .
Fe(3) C(23) C(77) 71.8(7) ? . . .
C(77) Fe(3) C(23) 40.2(4) ? . . .
C(101) Fe(3) C(23) 170.8(5) ? . . .
C(106) Fe(3) C(23) 132.3(3) ? . . .
Fe(3) C(44) C(13) 70.8(6) ? . . .
C(47) Fe(3) C(44) 133.2(4) ? . . .
C(61) Fe(3) C(44) 173.3(4) ? . . .
C(66) Fe(3) C(44) 110.8(4) ? . . .
Fe(3) C(44) C(77) 70.9(5) ? . . .
C(77) Fe(3) C(44) 41.3(4) ? . . .
C(101) Fe(3) C(44) 114.7(3) ? . . .
C(106) Fe(3) C(44) 145.5(4) ? . . .
Fe(3) C(47) C(61) 69.1(5) ? . . .
C(61) Fe(3) C(47) 41.4(3) ? . . .
Fe(3) C(47) C(66) 70.7(7) ? . . .
C(66) Fe(3) C(47) 39.5(4) ? . . .
C(77) Fe(3) C(47) 109.7(5) ? . . .
C(101) Fe(3) C(47) 68.1(4) ? . . .
C(106) Fe(3) C(47) 68.9(4) ? . . .
Fe(3) C(61) C(47) 69.4(5) ? . . .
C(66) Fe(3) C(61) 67.6(3) ? . . .
C(77) Fe(3) C(61) 133.0(4) ? . . .
C(101) Fe(3) C(61) 68.6(3) ? . . .
Fe(3) C(61) C(106) 67.6(4) ? . . .
C(106) Fe(3) C(61) 40.6(3) ? . . .
Fe(3) C(66) C(47) 69.8(6) ? . . .
C(77) Fe(3) C(66) 116.9(4) ? . . .
Fe(3) C(66) C(101) 69.3(7) ? . . .
C(101) Fe(3) C(66) 40.0(5) ? . . .
C(106) Fe(3) C(66) 67.8(4) ? . . .
Fe(3) C(77) C(6) 122(1) ? . . .
Fe(3) C(77) C(23) 68.0(6) ? . . .
Fe(3) C(77) C(44) 67.8(5) ? . . .
C(101) Fe(3) C(77) 146.9(3) ? . . .
C(106) Fe(3) C(77) 171.5(3) ? . . .
Fe(3) C(101) C(66) 70.7(7) ? . . .
Fe(3) C(101) C(106) 67.4(6) ? . . .
C(106) Fe(3) C(101) 41.2(3) ? . . .
Fe(3) C(106) C(54) 123.0(6) ? . . .
Fe(3) C(106) C(61) 71.8(4) ? . . .
Fe(3) C(106) C(101) 71.4(5) ? . . .
C(54) Fe(4) C(25) 107.8(3) ? . . .
Fe(4) C(25) C(29) 70.2(7) ? . . .
C(29) Fe(4) C(25) 40.0(4) ? . . .
C(35) Fe(4) C(25) 166.5(5) ? . . .
C(49) Fe(4) C(25) 127.9(4) ? . . .
C(51) Fe(4) C(25) 65.3(4) ? . . .
C(52) Fe(4) C(25) 119.2(4) ? . . .
Fe(4) C(25) C(53) 72.0(7) ? . . .
C(53) Fe(4) C(25) 38.4(5) ? . . .
C(95) Fe(4) C(25) 151.6(4) ? . . .
C(127) Fe(4) C(25) 67.1(4) ? . . .
C(54) Fe(4) C(29) 118.9(4) ? . . .
Fe(4) C(29) C(25) 69.8(7) ? . . .
C(35) Fe(4) C(29) 130.2(4) ? . . .
C(49) Fe(4) C(29) 110.2(4) ? . . .
C(51) Fe(4) C(29) 65.1(5) ? . . .
C(52) Fe(4) C(29) 152.8(4) ? . . .
C(53) Fe(4) C(29) 65.8(5) ? . . .
C(95) Fe(4) C(29) 167.6(4) ? . . .
Fe(4) C(29) C(127) 70.2(7) ? . . .
C(127) Fe(4) C(29) 39.2(4) ? . . .
C(54) Fe(4) C(35) 67.0(3) ? . . .
Fe(4) C(35) C(49) 69.2(5) ? . . .
C(49) Fe(4) C(35) 40.3(4) ? . . .
C(51) Fe(4) C(35) 122.6(4) ? . . .
C(52) Fe(4) C(35) 65.8(4) ? . . .
C(53) Fe(4) C(35) 154.6(4) ? . . .
Fe(4) C(35) C(95) 69.2(6) ? . . .
C(95) Fe(4) C(35) 39.6(4) ? . . .
C(127) Fe(4) C(35) 111.0(3) ? . . .
Fe(4) C(49) C(54) 72.4(5) ? . . .
C(54) Fe(4) C(49) 39.0(2) ? . . .
Fe(4) C(49) C(35) 70.5(6) ? . . .
C(51) Fe(4) C(49) 155.4(3) ? . . .
C(52) Fe(4) C(49) 66.1(3) ? . . .
C(53) Fe(4) C(49) 163.1(3) ? . . .
C(95) Fe(4) C(49) 66.7(4) ? . . .
C(127) Fe(4) C(49) 120.7(3) ? . . .
C(54) Fe(4) C(51) 165.3(3) ? . . .
C(52) Fe(4) C(51) 129.6(4) ? . . .
Fe(4) C(51) C(53) 69.7(5) ? . . .
C(53) Fe(4) C(51) 39.8(3) ? . . .
C(95) Fe(4) C(51) 112.3(4) ? . . .
Fe(4) C(51) C(109) 131.4(8) ? . . .
Fe(4) C(51) C(127) 68.5(5) ? . . .
C(127) Fe(4) C(51) 39.9(4) ? . . .
Fe(4) C(52) C(54) 71.6(4) ? . . .
C(54) Fe(4) C(52) 40.6(3) ? . . .
C(53) Fe(4) C(52) 109.4(4) ? . . .
Fe(4) C(52) C(95) 70.5(5) ? . . .
C(95) Fe(4) C(52) 38.4(4) ? . . .
C(127) Fe(4) C(52) 166.7(4) ? . . .
C(54) Fe(4) C(53) 126.8(3) ? . . .
Fe(4) C(53) C(25) 69.6(6) ? . . .
Fe(4) C(53) C(51) 70.5(5) ? . . .
C(95) Fe(4) C(53) 120.8(5) ? . . .
C(127) Fe(4) C(53) 67.6(3) ? . . .
Fe(4) C(54) C(106) 122.6(6) ? . . .
Fe(4) C(54) C(49) 68.6(4) ? . . .
Fe(4) C(54) C(52) 67.8(4) ? . . .
C(95) Fe(4) C(54) 66.9(4) ? . . .
C(127) Fe(4) C(54) 151.7(3) ? . . .
Fe(4) C(95) C(35) 71.2(6) ? . . .
Fe(4) C(95) C(52) 71.1(6) ? . . .
C(127) Fe(4) C(95) 130.9(4) ? . . .
Fe(4) C(127) C(29) 70.6(6) ? . . .
Fe(4) C(127) C(51) 71.6(4) ? . . .
C(34) Fe(5) C(27) 67.8(3) ? . . .
C(37) Fe(5) C(27) 160.9(3) ? . . .
C(42) Fe(5) C(27) 67.9(3) ? . . .
Fe(5) C(27) C(67) 70.2(5) ? . . .
C(67) Fe(5) C(27) 40.1(3) ? . . .
Fe(5) C(27) C(68) 69.7(4) ? . . .
C(68) Fe(5) C(27) 41.6(3) ? . . .
C(93) Fe(5) C(27) 126.9(3) ? . . .
C(117) Fe(5) C(27) 160.4(4) ? . . .
C(126) Fe(5) C(27) 111.5(4) ? . . .
C(131) Fe(5) C(27) 128.0(4) ? . . .
C(37) Fe(5) C(34) 104.8(3) ? . . .
Fe(5) C(34) C(42) 68.5(4) ? . . .
C(42) Fe(5) C(34) 40.3(3) ? . . .
Fe(5) C(34) C(67) 67.8(4) ? . . .
C(67) Fe(5) C(34) 40.9(3) ? . . .
C(68) Fe(5) C(34) 68.5(3) ? . . .
C(93) Fe(5) C(34) 121.2(3) ? . . .
C(117) Fe(5) C(34) 121.0(3) ? . . .
C(126) Fe(5) C(34) 157.2(4) ? . . .
C(131) Fe(5) C(34) 154.0(5) ? . . .
C(42) Fe(5) C(37) 118.6(3) ? . . .
C(67) Fe(5) C(37) 123.0(3) ? . . .
C(68) Fe(5) C(37) 154.1(3) ? . . .
Fe(5) C(37) C(93) 69.4(6) ? . . .
C(93) Fe(5) C(37) 40.5(3) ? . . .
Fe(5) C(37) C(117) 70.3(7) ? . . .
C(117) Fe(5) C(37) 38.5(5) ? . . .
C(126) Fe(5) C(37) 68.1(4) ? . . .
C(131) Fe(5) C(37) 66.1(4) ? . . .
Fe(5) C(42) C(34) 71.2(4) ? . . .
C(67) Fe(5) C(42) 68.3(3) ? . . .
Fe(5) C(42) C(68) 69.7(4) ? . . .
C(68) Fe(5) C(42) 40.3(2) ? . . .
C(93) Fe(5) C(42) 155.0(3) ? . . .
C(117) Fe(5) C(42) 106.6(4) ? . . .
C(126) Fe(5) C(42) 162.3(4) ? . . .
C(131) Fe(5) C(42) 120.6(5) ? . . .
Fe(5) C(67) C(27) 69.7(5) ? . . .
Fe(5) C(67) C(34) 71.2(4) ? . . .
C(68) Fe(5) C(67) 69.2(3) ? . . .
C(93) Fe(5) C(67) 108.9(4) ? . . .
C(117) Fe(5) C(67) 157.4(3) ? . . .
C(126) Fe(5) C(67) 123.4(4) ? . . .
C(131) Fe(5) C(67) 164.3(4) ? . . .
Fe(5) C(68) C(27) 68.7(4) ? . . .
Fe(5) C(68) C(42) 69.9(4) ? . . .
C(93) Fe(5) C(68) 164.0(2) ? . . .
Fe(5) C(68) C(110) 119.5(4) ? . . .
C(117) Fe(5) C(68) 122.2(4) ? . . .
C(126) Fe(5) C(68) 127.3(3) ? . . .
C(131) Fe(5) C(68) 108.4(4) ? . . .
Fe(5) C(93) C(37) 70.1(6) ? . . .
Fe(5) C(93) C(82) 129(1) ? . . .
C(117) Fe(5) C(93) 65.8(5) ? . . .
Fe(5) C(93) C(126) 68.7(6) ? . . .
C(126) Fe(5) C(93) 39.6(4) ? . . .
C(131) Fe(5) C(93) 68.9(5) ? . . .
Fe(5) C(117) C(37) 71.2(7) ? . . .
C(126) Fe(5) C(117) 67.7(5) ? . . .
Fe(5) C(117) C(131) 70.9(8) ? . . .
C(131) Fe(5) C(117) 37.2(4) ? . . .
Fe(5) C(126) C(93) 71.7(6) ? . . .
Fe(5) C(126) C(131) 68.4(6) ? . . .
C(131) Fe(5) C(126) 44.8(6) ? . . .
Fe(5) C(131) C(117) 71.9(8) ? . . .
Fe(5) C(131) C(126) 66.8(6) ? . . .
C(110) Fe(6) C(19) 66.7(3) ? . . .
Fe(6) C(19) C(39) 68.9(4) ? . . .
C(39) Fe(6) C(19) 40.3(3) ? . . .
C(57) Fe(6) C(19) 67.0(3) ? . . .
Fe(6) C(19) C(75) 71.3(4) ? . . .
C(75) Fe(6) C(19) 39.7(3) ? . . .
C(78) Fe(6) C(19) 131.2(4) ? . . .
C(100) Fe(6) C(19) 110.2(3) ? . . .
C(122) Fe(6) C(19) 117.3(4) ? . . .
C(135) Fe(6) C(19) 145.6(6) ? . . .
C(136) Fe(6) C(19) 172.8(4) ? . . .
C(110) Fe(6) C(39) 66.9(3) ? . . .
Fe(6) C(39) C(19) 70.8(4) ? . . .
Fe(6) C(39) C(57) 71.1(4) ? . . .
C(57) Fe(6) C(39) 40.3(3) ? . . .
C(75) Fe(6) C(39) 66.9(3) ? . . .
C(78) Fe(6) C(39) 110.0(3) ? . . .
C(100) Fe(6) C(39) 118.4(3) ? . . .
C(122) Fe(6) C(39) 149.2(4) ? . . .
C(135) Fe(6) C(39) 172.9(7) ? . . .
C(136) Fe(6) C(39) 134.1(5) ? . . .
Fe(6) C(57) C(110) 73.2(4) ? . . .
C(110) Fe(6) C(57) 39.1(2) ? . . .
Fe(6) C(57) C(39) 68.6(4) ? . . .
C(75) Fe(6) C(57) 66.0(3) ? . . .
C(78) Fe(6) C(57) 119.0(3) ? . . .
C(100) Fe(6) C(57) 151.1(2) ? . . .
C(122) Fe(6) C(57) 169.1(3) ? . . .
C(135) Fe(6) C(57) 133.6(6) ? . . .
C(136) Fe(6) C(57) 111.6(6) ? . . .
Fe(6) C(75) C(110) 72.1(4) ? . . .
C(110) Fe(6) C(75) 39.4(3) ? . . .
Fe(6) C(75) C(19) 69.0(4) ? . . .
C(78) Fe(6) C(75) 169.0(3) ? . . .
C(100) Fe(6) C(75) 131.5(3) ? . . .
C(122) Fe(6) C(75) 110.3(3) ? . . .
C(135) Fe(6) C(75) 115.5(5) ? . . .
C(136) Fe(6) C(75) 147.0(5) ? . . .
C(110) Fe(6) C(78) 150.5(3) ? . . .
Fe(6) C(78) C(100) 71.9(5) ? . . .
C(100) Fe(6) C(78) 39.6(3) ? . . .
C(122) Fe(6) C(78) 66.6(4) ? . . .
C(135) Fe(6) C(78) 69.0(5) ? . . .
Fe(6) C(78) C(136) 67.8(8) ? . . .
C(136) Fe(6) C(78) 42.5(6) ? . . .
C(110) Fe(6) C(100) 168.7(2) ? . . .
Fe(6) C(100) C(78) 68.5(6) ? . . .
Fe(6) C(100) C(116) 125.7(7) ? . . .
Fe(6) C(100) C(122) 70.3(6) ? . . .
C(122) Fe(6) C(100) 38.9(3) ? . . .
C(135) Fe(6) C(100) 65.6(5) ? . . .
C(136) Fe(6) C(100) 67.3(6) ? . . .
Fe(6) C(110) C(68) 126.2(4) ? . . .
Fe(6) C(110) C(57) 67.7(4) ? . . .
Fe(6) C(110) C(75) 68.5(4) ? . . .
C(122) Fe(6) C(110) 131.6(3) ? . . .
C(135) Fe(6) C(110) 110.3(5) ? . . .
C(136) Fe(6) C(110) 117.1(6) ? . . .
Fe(6) C(122) C(100) 70.8(5) ? . . .
Fe(6) C(122) C(135) 68.6(7) ? . . .
C(135) Fe(6) C(122) 37.4(7) ? . . .
C(136) Fe(6) C(122) 65.4(6) ? . . .
Fe(6) C(135) C(122) 74.0(7) ? . . .
Fe(6) C(135) C(136) 69.8(9) ? . . .
C(136) Fe(6) C(135) 40.5(7) ? . . .
Fe(6) C(136) C(78) 69.7(9) ? . . .
Fe(6) C(136) C(135) 69.7(9) ? . . .
Fe(7) C(7) C(15) 70.3(4) ? . . .
C(15) Fe(7) C(7) 40.4(3) ? . . .
C(55) Fe(7) C(7) 155.0(3) ? . . .
C(76) Fe(7) C(7) 69.1(3) ? . . .
C(88) Fe(7) C(7) 120.2(3) ? . . .
Fe(7) C(7) C(90) 69.3(4) ? . . .
C(90) Fe(7) C(7) 40.7(3) ? . . .
C(104) Fe(7) C(7) 67.7(3) ? . . .
C(115) Fe(7) C(7) 161.6(4) ? . . .
C(120) Fe(7) C(7) 106.5(4) ? . . .
C(132) Fe(7) C(7) 125.1(6) ? . . .
Fe(7) C(15) C(7) 69.3(4) ? . . .
C(55) Fe(7) C(15) 121.2(3) ? . . .
C(76) Fe(7) C(15) 68.0(3) ? . . .
C(88) Fe(7) C(15) 108.2(3) ? . . .
C(90) Fe(7) C(15) 68.2(3) ? . . .
Fe(7) C(15) C(104) 70.8(4) ? . . .
C(104) Fe(7) C(15) 39.6(3) ? . . .
C(115) Fe(7) C(15) 157.6(4) ? . . .
C(120) Fe(7) C(15) 125.0(4) ? . . .
C(132) Fe(7) C(15) 161.6(5) ? . . .
C(76) Fe(7) C(55) 125.8(3) ? . . .
Fe(7) C(55) C(88) 69.4(4) ? . . .
C(88) Fe(7) C(55) 39.9(3) ? . . .
C(90) Fe(7) C(55) 163.4(3) ? . . .
C(104) Fe(7) C(55) 109.2(3) ? . . .
Fe(7) C(55) C(115) 69.5(5) ? . . .
C(115) Fe(7) C(55) 40.4(4) ? . . .
Fe(7) C(55) C(118) 130.5(5) ? . . .
C(120) Fe(7) C(55) 68.2(4) ? . . .
C(132) Fe(7) C(55) 67.4(5) ? . . .
C(88) Fe(7) C(76) 162.1(3) ? . . .
Fe(7) C(76) C(90) 68.6(3) ? . . .
C(90) Fe(7) C(76) 41.8(3) ? . . .
Fe(7) C(76) C(104) 70.5(4) ? . . .
C(104) Fe(7) C(76) 40.5(3) ? . . .
C(115) Fe(7) C(76) 110.0(3) ? . . .
C(120) Fe(7) C(76) 155.7(4) ? . . .
C(132) Fe(7) C(76) 122.1(5) ? . . .
Fe(7) C(88) C(55) 70.6(4) ? . . .
C(90) Fe(7) C(88) 154.8(3) ? . . .
C(104) Fe(7) C(88) 125.6(3) ? . . .
C(115) Fe(7) C(88) 66.4(4) ? . . .
Fe(7) C(88) C(120) 69.5(5) ? . . .
C(120) Fe(7) C(88) 40.8(4) ? . . .
C(132) Fe(7) C(88) 67.0(5) ? . . .
Fe(7) C(90) C(7) 69.9(4) ? . . .
Fe(7) C(90) C(76) 69.7(4) ? . . .
Fe(7) C(90) C(103) 118.1(4) ? . . .
C(104) Fe(7) C(90) 68.6(3) ? . . .
C(115) Fe(7) C(90) 126.3(4) ? . . .
C(120) Fe(7) C(90) 119.3(4) ? . . .
C(132) Fe(7) C(90) 108.1(5) ? . . .
Fe(7) C(104) C(15) 69.6(4) ? . . .
Fe(7) C(104) C(76) 68.9(3) ? . . .
C(115) Fe(7) C(104) 124.3(4) ? . . .
C(120) Fe(7) C(104) 161.7(4) ? . . .
C(132) Fe(7) C(104) 157.7(5) ? . . .
Fe(7) C(115) C(55) 70.1(6) ? . . .
C(120) Fe(7) C(115) 66.3(5) ? . . .
Fe(7) C(115) C(132) 70.5(8) ? . . .
C(132) Fe(7) C(115) 38.8(6) ? . . .
Fe(7) C(120) C(88) 69.7(4) ? . . .
Fe(7) C(120) C(132) 70.4(6) ? . . .
C(132) Fe(7) C(120) 39.7(6) ? . . .
Fe(7) C(132) C(115) 70.8(6) ? . . .
Fe(7) C(132) C(120) 69.9(7) ? . . .
C(103) Fe(8) C(3) 67.1(3) ? . . .
C(10) Fe(8) C(3) 127.4(3) ? . . .
Fe(8) C(3) C(16) 69.2(4) ? . . .
C(16) Fe(8) C(3) 40.7(3) ? . . .
C(24) Fe(8) C(3) 108.2(3) ? . . .
Fe(8) C(3) C(43) 69.5(4) ? . . .
C(43) Fe(8) C(3) 40.0(2) ? . . .
C(73) Fe(8) C(3) 120.5(3) ? . . .
C(79) Fe(8) C(3) 154.7(3) ? . . .
C(83) Fe(8) C(3) 66.9(3) ? . . .
C(128) Fe(8) C(3) 164.1(3) ? . . .
C(103) Fe(8) C(10) 121.9(3) ? . . .
C(16) Fe(8) C(10) 109.1(3) ? . . .
Fe(8) C(10) C(24) 69.8(3) ? . . .
C(24) Fe(8) C(10) 40.6(3) ? . . .
C(43) Fe(8) C(10) 164.1(3) ? . . .
C(73) Fe(8) C(10) 67.3(3) ? . . .
C(79) Fe(8) C(10) 66.1(3) ? . . .
C(83) Fe(8) C(10) 155.6(3) ? . . .
Fe(8) C(10) C(128) 71.5(3) ? . . .
C(128) Fe(8) C(10) 39.2(3) ? . . .
Fe(8) C(16) C(103) 72.5(4) ? . . .
C(103) Fe(8) C(16) 40.0(2) ? . . .
Fe(8) C(16) C(3) 70.1(4) ? . . .
C(24) Fe(8) C(16) 120.5(2) ? . . .
C(43) Fe(8) C(16) 67.7(3) ? . . .
C(73) Fe(8) C(16) 155.2(3) ? . . .
C(79) Fe(8) C(16) 163.6(3) ? . . .
C(83) Fe(8) C(16) 67.5(2) ? . . .
C(128) Fe(8) C(16) 127.3(3) ? . . .
C(103) Fe(8) C(24) 155.6(2) ? . . .
Fe(8) C(24) C(10) 69.7(4) ? . . .
C(43) Fe(8) C(24) 126.3(3) ? . . .
Fe(8) C(24) C(73) 71.4(3) ? . . .
C(73) Fe(8) C(24) 40.4(2) ? . . .
C(79) Fe(8) C(24) 67.0(3) ? . . .
C(83) Fe(8) C(24) 162.6(3) ? . . .
C(128) Fe(8) C(24) 67.1(3) ? . . .
C(103) Fe(8) C(43) 66.5(3) ? . . .
Fe(8) C(43) C(3) 70.5(3) ? . . .
C(73) Fe(8) C(43) 108.6(3) ? . . .
C(79) Fe(8) C(43) 121.3(3) ? . . .
Fe(8) C(43) C(83) 71.1(3) ? . . .
C(83) Fe(8) C(43) 39.3(3) ? . . .
C(128) Fe(8) C(43) 155.0(3) ? . . .
C(103) Fe(8) C(73) 163.1(2) ? . . .
Fe(8) C(73) C(24) 68.1(3) ? . . .
Fe(8) C(73) C(33) 129.3(4) ? . . .
Fe(8) C(73) C(79) 70.0(4) ? . . .
C(79) Fe(8) C(73) 39.5(3) ? . . .
C(83) Fe(8) C(73) 126.2(2) ? . . .
C(128) Fe(8) C(73) 66.5(3) ? . . .
C(103) Fe(8) C(79) 127.7(3) ? . . .
Fe(8) C(79) C(73) 70.4(4) ? . . .
C(83) Fe(8) C(79) 109.9(2) ? . . .
Fe(8) C(79) C(128) 69.9(4) ? . . .
C(128) Fe(8) C(79) 39.2(3) ? . . .
Fe(8) C(83) C(103) 71.9(3) ? . . .
C(103) Fe(8) C(83) 39.8(2) ? . . .
Fe(8) C(83) C(43) 69.7(3) ? . . .
C(128) Fe(8) C(83) 122.2(3) ? . . .
Fe(8) C(103) C(90) 125.2(4) ? . . .
Fe(8) C(103) C(16) 67.5(4) ? . . .
Fe(8) C(103) C(83) 68.2(4) ? . . .
C(128) Fe(8) C(103) 110.5(3) ? . . .
Fe(8) C(128) C(10) 69.3(4) ? . . .
Fe(8) C(128) C(79) 70.9(4) ? . . .
S(1) C(97) C(31) 118.6(5) ? . . .
S(1) C(97) C(107) 118.0(4) ? . . .
S(2) C(31) C(97) 122.8(4) ? . . .
S(2) C(31) C(119) 115.5(4) ? . . .
S(3) C(26) C(94) 119.7(4) ? . . .
S(3) C(26) C(64) 118.1(4) ? . . .
S(4) C(94) C(26) 121.2(5) ? . . .
S(4) C(94) C(38) 117.2(4) ? . . .
S(5) C(125) C(1) 120.1(5) ? . . .
S(5) C(125) C(41) 118.2(4) ? . . .
S(6) C(1) C(125) 121.2(4) ? . . .
S(6) C(1) C(65) 118.7(4) ? . . .
S(7) C(121) C(69) 121.9(4) ? . . .
S(7) C(121) C(98) 116.6(4) ? . . .
S(8) C(69) C(121) 119.4(5) ? . . .
S(8) C(69) C(18) 115.8(3) ? . . .
S(9) C(62) C(91) 120.8(5) ? . . .
S(9) C(62) C(81) 118.2(4) ? . . .
S(10) C(91) C(62) 120.8(4) ? . . .
S(10) C(91) C(85) 118.2(5) ? . . .
S(11) C(59) C(87) 119.4(4) ? . . .
S(11) C(59) C(92) 118.8(4) ? . . .
S(12) C(87) C(59) 122.0(5) ? . . .
S(12) C(87) C(96) 117.5(4) ? . . .
S(13) C(70) C(72) 122.1(4) ? . . .
S(13) C(70) C(86) 118.6(3) ? . . .
S(14) C(72) C(70) 119.8(4) ? . . .
S(14) C(72) C(2) 118.3(4) ? . . .
S(15) C(60) C(36) 120.8(5) ? . . .
S(15) C(60) C(84) 116.7(5) ? . . .
S(16) C(36) C(60) 121.4(5) ? . . .
S(16) C(36) C(9) 117.1(4) ? . . .
N(1) C(107) C(97) 178.3(7) ? . . .
N(2) C(119) C(31) 178.1(8) ? . . .
N(3) C(18) C(69) 178.5(5) ? . . .
N(4) C(64) C(26) 178.7(7) ? . . .
N(5) C(38) C(94) 177.9(7) ? . . .
N(6) C(41) C(125) 179.3(6) ? . . .
N(7) C(65) C(1) 178.5(8) ? . . .
N(8) C(81) C(62) 178.9(9) ? . . .
N(9) C(86) C(70) 177.7(5) ? . . .
N(10) C(2) C(72) 177.5(7) ? . . .
N(11) C(96) C(87) 178.8(7) ? . . .
N(12) C(85) C(91) 178.5(9) ? . . .
N(13) C(92) C(59) 179.0(7) ? . . .
N(14) C(98) C(121) 178.9(8) ? . . .
N(15) C(84) C(60) 176.5(9) ? . . .
N(16) C(9) C(36) 178.1(6) ? . . .
C(125) C(1) C(65) 120.1(6) ? . . .
C(1) C(125) C(41) 121.7(5) ? . . .
C(2) C(72) C(70) 121.6(5) ? . . .
C(3) C(16) C(103) 107.8(5) ? . . .
C(43) C(3) C(16) 107.2(6) ? . . .
C(3) C(43) C(83) 109.2(6) ? . . .
C(4) C(5) C(28) 126.6(6) ? . . .
C(4) C(5) C(30) 106.5(5) ? . . .
C(113) C(4) C(5) 109.6(6) ? . . .
C(4) C(113) C(12) 107.1(6) ? . . .
C(5) C(28) C(22) 127.5(6) ? . . .
C(5) C(28) C(123) 126.3(6) ? . . .
C(30) C(5) C(28) 126.8(6) ? . . .
C(5) C(30) C(12) 108.0(6) ? . . .
C(77) C(6) C(45) 119(2) ? . . .
C(130) C(6) C(45) 110(1) ? . . .
C(6) C(77) C(23) 121(1) ? . . .
C(6) C(77) C(44) 134(1) ? . . .
C(130) C(6) C(77) 111(2) ? . . .
C(90) C(7) C(15) 108.0(6) ? . . .
C(7) C(15) C(104) 109.1(7) ? . . .
C(7) C(90) C(76) 107.5(6) ? . . .
C(7) C(90) C(103) 126.4(5) ? . . .
C(8) C(63) C(50) 106.7(8) ? . . .
C(89) C(8) C(63) 107(1) ? . . .
C(8) C(89) C(80) 103.9(8) ? . . .
C(8) C(89) C(124) 130(1) ? . . .
C(9) C(36) C(60) 121.5(5) ? . . .
C(10) C(24) C(73) 107.2(6) ? . . .
C(128) C(10) C(24) 108.7(6) ? . . .
C(10) C(128) C(79) 108.5(7) ? . . .
C(23) C(11) C(13) 110(1) ? . . .
C(11) C(13) C(44) 107(1) ? . . .
C(11) C(23) C(77) 107(1) ? . . .
C(113) C(12) C(30) 108.7(6) ? . . .
C(13) C(44) C(77) 110.3(9) ? . . .
C(14) C(46) C(32) 108.0(7) ? . . .
C(56) C(14) C(46) 107.9(6) ? . . .
C(14) C(56) C(21) 107.9(7) ? . . .
C(15) C(104) C(76) 108.7(7) ? . . .
C(16) C(103) C(90) 126.3(5) ? . . .
C(16) C(103) C(83) 106.7(6) ? . . .
C(17) C(33) C(73) 109.1(5) ? . . .
C(17) C(33) C(105) 108.8(7) ? . . .
C(18) C(69) C(121) 124.7(5) ? . . .
C(19) C(39) C(57) 107.6(5) ? . . .
C(75) C(19) C(39) 107.5(7) ? . . .
C(19) C(75) C(110) 109.2(5) ? . . .
C(20) C(124) C(89) 112.3(8) ? . . .
C(20) C(124) C(102) 102(1) ? . . .
C(21) C(32) C(46) 111.1(8) ? . . .
C(56) C(21) C(32) 105.0(6) ? . . .
C(108) C(21) C(32) 124.9(8) ? . . .
C(108) C(21) C(56) 130.1(8) ? . . .
C(21) C(108) C(74) 110(1) ? . . .
C(21) C(108) C(112) 107.7(8) ? . . .
C(58) C(22) C(28) 109.3(6) ? . . .
C(22) C(28) C(123) 106.1(5) ? . . .
C(22) C(58) C(48) 107.2(6) ? . . .
C(23) C(77) C(44) 103.5(9) ? . . .
C(24) C(73) C(33) 127.8(6) ? . . .
C(24) C(73) C(79) 106.7(6) ? . . .
C(53) C(25) C(29) 108.9(9) ? . . .
C(25) C(29) C(127) 109(1) ? . . .
C(25) C(53) C(51) 107.1(8) ? . . .
C(94) C(26) C(64) 122.2(6) ? . . .
C(26) C(94) C(38) 121.6(5) ? . . .
C(27) C(67) C(34) 108.1(7) ? . . .
C(68) C(27) C(67) 109.4(5) ? . . .
C(27) C(68) C(42) 105.8(5) ? . . .
C(27) C(68) C(110) 126.9(4) ? . . .
C(28) C(123) C(48) 107.9(6) ? . . .
C(29) C(127) C(51) 106.2(8) ? . . .
C(31) C(97) C(107) 123.4(5) ? . . .
C(119) C(31) C(97) 121.6(6) ? . . .
C(33) C(73) C(79) 125.4(5) ? . . .
C(105) C(33) C(73) 113.5(6) ? . . .
C(67) C(34) C(42) 106.5(5) ? . . .
C(34) C(42) C(68) 110.2(5) ? . . .
C(35) C(49) C(54) 110.1(7) ? . . .
C(95) C(35) C(49) 106.1(7) ? . . .
C(35) C(95) C(52) 109(1) ? . . .
C(36) C(60) C(84) 122.5(6) ? . . .
C(37) C(93) C(82) 124.5(8) ? . . .
C(117) C(37) C(93) 106.7(7) ? . . .
C(37) C(93) C(126) 109.1(9) ? . . .
C(37) C(117) C(131) 114(1) ? . . .
C(39) C(57) C(110) 109.4(5) ? . . .
C(40) C(116) C(100) 115(1) ? . . .
C(40) C(116) C(71) 115(1) ? . . .
C(42) C(68) C(110) 126.8(5) ? . . .
C(43) C(83) C(103) 108.9(5) ? . . .
C(66) C(47) C(61) 107.2(9) ? . . .
C(47) C(61) C(106) 106.7(6) ? . . .
C(47) C(66) C(101) 110.2(8) ? . . .
C(123) C(48) C(58) 109.4(6) ? . . .
C(49) C(54) C(106) 127.9(7) ? . . .
C(49) C(54) C(52) 104.4(7) ? . . .
C(80) C(50) C(63) 108.4(9) ? . . .
C(50) C(80) C(89) 113.4(8) ? . . .
C(109) C(51) C(53) 123.5(9) ? . . .
C(127) C(51) C(53) 108.4(8) ? . . .
C(127) C(51) C(109) 128.0(7) ? . . .
C(51) C(109) C(99) 115.2(8) ? . . .
C(51) C(109) C(129) 114(1) ? . . .
C(52) C(54) C(106) 127.5(6) ? . . .
C(95) C(52) C(54) 110.0(7) ? . . .
C(54) C(106) C(61) 124.4(5) ? . . .
C(54) C(106) C(101) 126.2(7) ? . . .
C(115) C(55) C(88) 105.3(7) ? . . .
C(118) C(55) C(88) 129.0(7) ? . . .
C(55) C(88) C(120) 108.9(8) ? . . .
C(118) C(55) C(115) 125.4(8) ? . . .
C(55) C(115) C(132) 110(1) ? . . .
C(55) C(118) C(114) 110(1) ? . . .
C(55) C(118) C(134) 114(1) ? . . .
C(57) C(110) C(68) 127.2(5) ? . . .
C(57) C(110) C(75) 106.1(5) ? . . .
C(92) C(59) C(87) 121.5(5) ? . . .
C(59) C(87) C(96) 120.5(5) ? . . .
C(61) C(106) C(101) 109.4(7) ? . . .
C(91) C(62) C(81) 120.9(5) ? . . .
C(62) C(91) C(85) 121.0(6) ? . . .
C(66) C(101) C(106) 106.5(8) ? . . .
C(68) C(110) C(75) 126.6(4) ? . . .
C(69) C(121) C(98) 121.4(6) ? . . .
C(86) C(70) C(72) 119.3(5) ? . . .
C(71) C(116) C(100) 110(1) ? . . .
C(73) C(79) C(128) 109.0(6) ? . . .
C(74) C(108) C(112) 112(1) ? . . .
C(76) C(90) C(103) 125.4(6) ? . . .
C(104) C(76) C(90) 106.6(6) ? . . .
C(78) C(100) C(116) 129.9(7) ? . . .
C(78) C(100) C(122) 108.5(8) ? . . .
C(136) C(78) C(100) 104.6(8) ? . . .
C(78) C(136) C(135) 106(1) ? . . .
C(80) C(89) C(124) 125.4(9) ? . . .
C(82) C(93) C(126) 126.3(8) ? . . .
C(111) C(82) C(93) 118(1) ? . . .
C(133) C(82) C(93) 108(1) ? . . .
C(133) C(82) C(111) 110(1) ? . . .
C(83) C(103) C(90) 126.8(5) ? . . .
C(88) C(120) C(132) 106(1) ? . . .
C(89) C(124) C(102) 112(1) ? . . .
C(93) C(126) C(131) 104.5(8) ? . . .
C(99) C(109) C(129) 110(1) ? . . .
C(122) C(100) C(116) 121.6(9) ? . . .
C(100) C(122) C(135) 110(1) ? . . .
C(114) C(118) C(134) 113(1) ? . . .
C(115) C(132) C(120) 108(1) ? . . .
C(117) C(131) C(126) 104(1) ? . . .
C(122) C(135) C(136) 109(1) ? . . .
Fe(1) C(8) H(5) 125.4997 ? . . .
Fe(1) C(22) H(20) 125.7808 ? . . .
Fe(1) C(48) H(44) 123.6001 ? . . .
Fe(1) C(50) H(46) 124.9198 ? . . .
Fe(1) C(58) H(51) 125.8511 ? . . .
Fe(1) C(63) H(53) 126.5138 ? . . .
Fe(1) C(80) H(66) 123.2472 ? . . .
Fe(1) C(123) H(100) 126.6445 ? . . .
Fe(2) C(4) H(2) 123.7644 ? . . .
Fe(2) C(12) H(8) 127.0229 ? . . .
Fe(2) C(14) H(10) 125.6347 ? . . .
Fe(2) C(30) H(26) 124.1846 ? . . .
Fe(2) C(32) H(27) 123.7537 ? . . .
Fe(2) C(46) H(42) 124.8976 ? . . .
Fe(2) C(56) H(49) 125.8093 ? . . .
Fe(2) C(113) H(90) 127.3089 ? . . .
Fe(3) C(11) H(7) 124.8739 ? . . .
Fe(3) C(13) H(9) 128.2627 ? . . .
Fe(3) C(23) H(21) 127.4131 ? . . .
Fe(3) C(44) H(38) 125.7421 ? . . .
Fe(3) C(47) H(43) 128.9884 ? . . .
Fe(3) C(61) H(52) 123.9358 ? . . .
Fe(3) C(66) H(54) 124.1574 ? . . .
Fe(3) C(101) H(74) 127.9649 ? . . .
Fe(4) C(25) H(23) 122.6638 ? . . .
Fe(4) C(29) H(25) 125.9601 ? . . .
Fe(4) C(35) H(30) 123.7115 ? . . .
Fe(4) C(49) H(45) 127.7295 ? . . .
Fe(4) C(52) H(47) 125.8431 ? . . .
Fe(4) C(53) H(48) 128.1994 ? . . .
Fe(4) C(95) H(70) 124.7644 ? . . .
Fe(4) C(127) H(103) 125.6341 ? . . .
Fe(5) C(27) H(24) 125.1413 ? . . .
Fe(5) C(34) H(29) 124.5255 ? . . .
Fe(5) C(37) H(31) 127.2195 ? . . .
Fe(5) C(42) H(36) 125.7622 ? . . .
Fe(5) C(67) H(55) 127.2848 ? . . .
Fe(5) C(117) H(96) 121.0284 ? . . .
Fe(5) C(126) H(102) 129.1464 ? . . .
Fe(5) C(131) H(111) 128.4597 ? . . .
Fe(6) C(19) H(16) 125.8000 ? . . .
Fe(6) C(39) H(32) 126.1716 ? . . .
Fe(6) C(57) H(50) 126.9111 ? . . .
Fe(6) C(75) H(62) 125.3591 ? . . .
Fe(6) C(78) H(64) 130.2721 ? . . .
Fe(6) C(122) H(99) 122.7570 ? . . .
Fe(6) C(135) H(119) 121.8141 ? . . .
Fe(6) C(136) H(120) 126.7960 ? . . .
Fe(7) C(7) H(4) 126.4551 ? . . .
Fe(7) C(15) H(11) 124.5612 ? . . .
Fe(7) C(76) H(63) 126.9743 ? . . .
Fe(7) C(88) H(69) 123.6827 ? . . .
Fe(7) C(104) H(78) 126.3278 ? . . .
Fe(7) C(115) H(94) 127.3411 ? . . .
Fe(7) C(120) H(98) 126.1384 ? . . .
Fe(7) C(132) H(112) 123.1452 ? . . .
Fe(8) C(3) H(1) 127.1985 ? . . .
Fe(8) C(10) H(6) 125.1706 ? . . .
Fe(8) C(16) H(12) 126.2810 ? . . .
Fe(8) C(24) H(22) 126.2033 ? . . .
Fe(8) C(43) H(37) 125.1117 ? . . .
Fe(8) C(79) H(65) 125.0367 ? . . .
Fe(8) C(83) H(68) 125.0139 ? . . .
Fe(8) C(128) H(104) 125.5632 ? . . .
H(1) C(3) C(16) 125.8863 ? . . .
C(3) C(16) H(12) 127.5378 ? . . .
H(1) C(3) C(43) 126.9194 ? . . .
C(3) C(43) H(37) 125.0434 ? . . .
H(2) C(4) C(5) 123.7873 ? . . .
H(2) C(4) C(113) 126.4847 ? . . .
C(4) C(113) H(90) 124.7847 ? . . .
C(5) C(30) H(26) 124.5865 ? . . .
H(3) C(6) C(45) 94.0922 ? . . .
C(6) C(45) H(39) 119.8471 ? . . .
C(6) C(45) H(40) 116.9353 ? . . .
C(6) C(45) H(41) 89.2851 ? . . .
H(3) C(6) C(77) 108.0520 ? . . .
H(3) C(6) C(130) 111.5881 ? . . .
C(6) C(130) H(109) 106.6790 ? . . .
C(6) C(130) H(108) 112.2707 ? . . .
C(6) C(130) H(110) 109.4174 ? . . .
H(4) C(7) C(15) 125.8494 ? . . .
C(7) C(15) H(11) 126.0868 ? . . .
H(4) C(7) C(90) 126.1838 ? . . .
H(5) C(8) C(63) 122.1372 ? . . .
C(8) C(63) H(53) 128.4226 ? . . .
H(5) C(8) C(89) 130.2127 ? . . .
H(6) C(10) C(24) 125.0116 ? . . .
C(10) C(24) H(22) 127.2868 ? . . .
H(6) C(10) C(128) 126.2915 ? . . .
C(10) C(128) H(104) 125.7476 ? . . .
H(7) C(11) C(13) 128.4901 ? . . .
C(11) C(13) H(9) 123.7899 ? . . .
H(7) C(11) C(23) 121.0162 ? . . .
C(11) C(23) H(21) 130.1377 ? . . .
H(8) C(12) C(30) 123.2932 ? . . .
C(12) C(30) H(26) 127.4161 ? . . .
H(8) C(12) C(113) 128.0079 ? . . .
C(12) C(113) H(90) 127.9287 ? . . .
H(9) C(13) C(44) 128.3045 ? . . .
C(13) C(44) H(38) 126.9615 ? . . .
H(10) C(14) C(46) 127.9312 ? . . .
C(14) C(46) H(42) 123.7577 ? . . .
H(10) C(14) C(56) 124.1016 ? . . .
C(14) C(56) H(49) 125.2897 ? . . .
H(11) C(15) C(104) 124.7601 ? . . .
C(15) C(104) H(78) 126.0612 ? . . .
H(12) C(16) C(103) 124.5112 ? . . .
C(17) C(33) H(28) 107.5283 ? . . .
H(14) C(17) C(33) 108.3818 ? . . .
H(15) C(17) C(33) 110.1402 ? . . .
H(13) C(17) C(33) 109.8795 ? . . .
H(14) C(17) H(13) 109.4666 ? . . .
H(15) C(17) H(13) 109.4774 ? . . .
H(15) C(17) H(14) 109.4759 ? . . .
H(16) C(19) C(39) 125.4183 ? . . .
C(19) C(39) H(32) 125.8766 ? . . .
H(16) C(19) C(75) 127.0381 ? . . .
C(19) C(75) H(62) 125.0948 ? . . .
C(20) C(124) H(101) 111.3544 ? . . .
H(19) C(20) C(124) 108.9370 ? . . .
H(17) C(20) C(124) 109.6142 ? . . .
H(18) C(20) C(124) 109.8556 ? . . .
H(19) C(20) H(17) 109.4692 ? . . .
H(18) C(20) H(17) 109.4727 ? . . .
H(19) C(20) H(18) 109.4772 ? . . .
C(21) C(32) H(27) 125.6032 ? . . .
C(21) C(56) H(49) 126.7757 ? . . .
C(21) C(108) H(82) 107.4255 ? . . .
H(20) C(22) C(28) 124.8243 ? . . .
H(20) C(22) C(58) 125.8568 ? . . .
C(22) C(58) H(51) 127.1556 ? . . .
H(21) C(23) C(77) 121.7193 ? . . .
H(22) C(24) C(73) 125.5043 ? . . .
H(23) C(25) C(29) 120.8179 ? . . .
C(25) C(29) H(25) 126.3282 ? . . .
H(23) C(25) C(53) 130.3074 ? . . .
C(25) C(53) H(48) 121.1426 ? . . .
H(24) C(27) C(67) 125.7505 ? . . .
C(27) C(67) H(55) 128.4545 ? . . .
H(24) C(27) C(68) 124.8407 ? . . .
C(28) C(123) H(100) 126.0520 ? . . .
H(25) C(29) C(127) 124.4675 ? . . .
C(29) C(127) H(103) 126.9149 ? . . .
H(27) C(32) C(46) 123.3220 ? . . .
C(32) C(46) H(42) 128.1995 ? . . .
H(28) C(33) C(73) 106.8715 ? . . .
H(28) C(33) C(105) 110.8582 ? . . .
C(33) C(105) H(80) 105.5508 ? . . .
C(33) C(105) H(81) 109.9599 ? . . .
C(33) C(105) H(79) 112.8067 ? . . .
H(29) C(34) C(42) 125.6109 ? . . .
C(34) C(42) H(36) 125.0579 ? . . .
H(29) C(34) C(67) 127.7245 ? . . .
C(34) C(67) H(55) 123.3498 ? . . .
H(30) C(35) C(49) 125.4008 ? . . .
C(35) C(49) H(45) 126.6463 ? . . .
H(30) C(35) C(95) 128.4471 ? . . .
C(35) C(95) H(70) 122.9691 ? . . .
H(31) C(37) C(93) 128.7535 ? . . .
H(31) C(37) C(117) 124.5402 ? . . .
C(37) C(117) H(96) 122.9241 ? . . .
H(32) C(39) C(57) 126.3917 ? . . .
C(39) C(57) H(50) 125.6795 ? . . .
H(34) C(40) C(116) 110.7988 ? . . .
C(40) C(116) H(95) 104.4234 ? . . .
H(33) C(40) C(116) 110.2149 ? . . .
H(35) C(40) C(116) 107.3739 ? . . .
H(34) C(40) H(33) 109.4718 ? . . .
H(35) C(40) H(33) 109.4681 ? . . .
H(35) C(40) H(34) 109.4785 ? . . .
H(36) C(42) C(68) 124.7665 ? . . .
H(37) C(43) C(83) 125.7099 ? . . .
C(43) C(83) H(68) 124.2533 ? . . .
H(38) C(44) C(77) 122.7316 ? . . .
H(40) C(45) H(39) 109.4670 ? . . .
H(41) C(45) H(39) 109.4696 ? . . .
H(41) C(45) H(40) 109.4820 ? . . .
H(43) C(47) C(61) 126.7768 ? . . .
C(47) C(61) H(52) 127.0724 ? . . .
H(43) C(47) C(66) 125.8916 ? . . .
C(47) C(66) H(54) 125.6843 ? . . .
H(44) C(48) C(58) 125.6572 ? . . .
C(48) C(58) H(51) 125.5911 ? . . .
H(44) C(48) C(123) 124.8738 ? . . .
C(48) C(123) H(100) 126.0310 ? . . .
H(45) C(49) C(54) 123.0366 ? . . .
H(46) C(50) C(63) 125.8752 ? . . .
C(50) C(63) H(53) 124.8752 ? . . .
H(46) C(50) C(80) 125.6608 ? . . .
C(50) C(80) H(66) 122.8572 ? . . .
C(51) C(53) H(48) 131.5668 ? . . .
C(51) C(109) H(83) 102.7805 ? . . .
C(51) C(127) H(103) 126.7284 ? . . .
H(47) C(52) C(54) 124.1392 ? . . .
H(47) C(52) C(95) 125.7997 ? . . .
C(52) C(95) H(70) 127.6712 ? . . .
C(55) C(88) H(69) 121.5050 ? . . .
C(55) C(115) H(94) 128.3017 ? . . .
C(55) C(118) H(97) 105.2077 ? . . .
H(50) C(57) C(110) 124.8083 ? . . .
H(52) C(61) C(106) 126.0261 ? . . .
H(54) C(66) C(101) 123.9760 ? . . .
C(66) C(101) H(74) 125.9000 ? . . .
C(71) C(116) H(95) 104.6466 ? . . .
H(57) C(71) C(116) 111.3637 ? . . .
H(58) C(71) C(116) 108.1338 ? . . .
H(56) C(71) C(116) 108.8984 ? . . .
H(57) C(71) H(56) 109.4760 ? . . .
H(58) C(71) H(56) 109.4732 ? . . .
H(58) C(71) H(57) 109.4650 ? . . .
C(73) C(79) H(65) 125.7165 ? . . .
H(61) C(74) C(108) 109.6252 ? . . .
C(74) C(108) H(82) 113.4772 ? . . .
H(59) C(74) C(108) 112.2616 ? . . .
H(60) C(74) C(108) 106.4787 ? . . .
H(61) C(74) H(59) 109.4750 ? . . .
H(60) C(74) H(59) 109.4665 ? . . .
H(61) C(74) H(60) 109.4677 ? . . .
H(62) C(75) C(110) 125.6812 ? . . .
H(63) C(76) C(90) 125.9704 ? . . .
H(63) C(76) C(104) 127.3933 ? . . .
C(76) C(104) H(78) 125.1879 ? . . .
H(64) C(78) C(100) 130.3652 ? . . .
H(64) C(78) C(136) 124.5436 ? . . .
C(78) C(136) H(120) 131.7204 ? . . .
H(65) C(79) C(128) 125.2910 ? . . .
C(79) C(128) H(104) 125.7767 ? . . .
H(66) C(80) C(89) 123.7289 ? . . .
H(67) C(82) C(93) 105.7189 ? . . .
H(67) C(82) C(111) 108.8288 ? . . .
C(82) C(111) H(86) 110.4584 ? . . .
C(82) C(111) H(84) 108.2671 ? . . .
C(82) C(111) H(85) 109.6731 ? . . .
H(67) C(82) C(133) 104.4089 ? . . .
C(82) C(133) H(113) 108.4774 ? . . .
C(82) C(133) H(115) 104.8235 ? . . .
C(82) C(133) H(114) 114.9496 ? . . .
H(68) C(83) C(103) 126.8505 ? . . .
H(69) C(88) C(120) 129.5163 ? . . .
C(88) C(120) H(98) 123.6098 ? . . .
C(89) C(124) H(101) 112.8340 ? . . .
C(93) C(126) H(102) 131.1030 ? . . .
H(73) C(99) C(109) 112.2946 ? . . .
H(71) C(99) C(109) 107.4709 ? . . .
H(72) C(99) C(109) 108.6114 ? . . .
C(99) C(109) H(83) 106.4199 ? . . .
H(73) C(99) H(71) 109.4717 ? . . .
H(72) C(99) H(71) 109.4788 ? . . .
H(73) C(99) H(72) 109.4624 ? . . .
C(100) C(116) H(95) 104.3352 ? . . .
C(100) C(122) H(99) 123.7786 ? . . .
H(74) C(101) C(106) 127.6093 ? . . .
C(102) C(124) H(101) 105.1237 ? . . .
H(76) C(102) C(124) 115.2051 ? . . .
H(75) C(102) C(124) 104.0842 ? . . .
H(77) C(102) C(124) 108.9337 ? . . .
H(76) C(102) H(75) 109.4698 ? . . .
H(77) C(102) H(75) 109.4653 ? . . .
H(77) C(102) H(76) 109.4793 ? . . .
H(80) C(105) H(79) 109.4696 ? . . .
H(81) C(105) H(79) 109.4794 ? . . .
H(81) C(105) H(80) 109.4761 ? . . .
H(82) C(108) C(112) 104.6230 ? . . .
C(108) C(112) H(87) 115.1989 ? . . .
C(108) C(112) H(88) 107.4666 ? . . .
C(108) C(112) H(89) 105.5941 ? . . .
H(83) C(109) C(129) 106.2281 ? . . .
C(109) C(129) H(105) 112.8516 ? . . .
C(109) C(129) H(106) 109.3492 ? . . .
C(109) C(129) H(107) 106.1372 ? . . .
H(86) C(111) H(84) 109.4736 ? . . .
H(85) C(111) H(84) 109.4724 ? . . .
H(86) C(111) H(85) 109.4750 ? . . .
H(88) C(112) H(87) 109.4711 ? . . .
H(89) C(112) H(87) 109.4728 ? . . .
H(89) C(112) H(88) 109.4749 ? . . .
C(114) C(118) H(97) 105.8273 ? . . .
H(91) C(114) C(118) 109.7211 ? . . .
H(92) C(114) C(118) 111.7402 ? . . .
H(93) C(114) C(118) 106.9147 ? . . .
H(92) C(114) H(91) 109.4700 ? . . .
H(93) C(114) H(91) 109.4749 ? . . .
H(93) C(114) H(92) 109.4699 ? . . .
H(94) C(115) C(132) 121.5531 ? . . .
C(115) C(132) H(112) 129.5413 ? . . .
H(96) C(117) C(131) 122.0590 ? . . .
C(117) C(131) H(111) 125.3327 ? . . .
H(97) C(118) C(134) 105.7327 ? . . .
C(118) C(134) H(118) 110.7438 ? . . .
C(118) C(134) H(116) 107.5292 ? . . .
C(118) C(134) H(117) 110.1179 ? . . .
H(98) C(120) C(132) 129.6634 ? . . .
C(120) C(132) H(112) 121.4226 ? . . .
H(99) C(122) C(135) 125.2753 ? . . .
C(122) C(135) H(119) 124.4169 ? . . .
H(102) C(126) C(131) 123.9399 ? . . .
C(126) C(131) H(111) 129.5602 ? . . .
H(106) C(129) H(105) 109.4833 ? . . .
H(107) C(129) H(105) 109.4647 ? . . .
H(107) C(129) H(106) 109.4715 ? . . .
H(109) C(130) H(108) 109.4692 ? . . .
H(110) C(130) H(108) 109.4705 ? . . .
H(110) C(130) H(109) 109.4723 ? . . .
H(115) C(133) H(113) 109.4803 ? . . .
H(114) C(133) H(113) 109.4708 ? . . .
H(115) C(133) H(114) 109.4698 ? . . .
H(118) C(134) H(116) 109.4755 ? . . .
H(117) C(134) H(116) 109.4667 ? . . .
H(118) C(134) H(117) 109.4758 ? . . .
H(119) C(135) C(136) 125.9226 ? . . .
C(135) C(136) H(120) 121.7603 ? . . .

loop_
_geom_bond_atom_site_label_1
_geom_bond_atom_site_label_2
_geom_bond_distance
_geom_bond_publ_flag
_geom_bond_site_symmetry_1
_geom_bond_site_symmetry_2
Co(1) S(1) 2.179(2) ? . .
Co(1) S(2) 2.170(2) ? . .
Co(1) S(3) 2.156(2) ? . .
Co(1) S(4) 2.178(2) ? . .
Co(1) S(8) 2.394(2) ? . .
Co(2) S(1) 2.395(2) ? . .
Co(2) S(5) 2.173(2) ? . .
Co(2) S(6) 2.178(2) ? . .
Co(2) S(7) 2.171(1) ? . .
Co(2) S(8) 2.181(2) ? . .
Co(3) S(9) 2.171(2) ? . .
Co(3) S(10) 2.169(2) ? . .
Co(3) S(11) 2.171(1) ? . .
Co(3) S(12) 2.187(2) ? . .
Co(3) S(14) 2.375(2) ? . .
Co(4) S(11) 2.374(2) ? . .
Co(4) S(13) 2.177(2) ? . .
Co(4) S(14) 2.188(1) ? . .
Co(4) S(15) 2.167(1) ? . .
Co(4) S(16) 2.166(2) ? . .
Fe(1) C(8) 2.014(8) ? . .
Fe(1) C(22) 2.010(6) ? . .
Fe(1) C(28) 2.032(4) ? . .
Fe(1) C(48) 2.023(7) ? . .
Fe(1) C(50) 2.072(8) ? . .
Fe(1) C(58) 2.040(7) ? . .
Fe(1) C(63) 2.038(8) ? . .
Fe(1) C(80) 2.038(8) ? . .
Fe(1) C(89) 2.050(7) ? . .
Fe(1) C(123) 2.016(6) ? . .
Fe(2) C(4) 2.093(6) ? . .
Fe(2) C(5) 2.128(5) ? . .
Fe(2) C(12) 2.050(8) ? . .
Fe(2) C(14) 2.019(6) ? . .
Fe(2) C(21) 2.114(7) ? . .
Fe(2) C(30) 2.054(6) ? . .
Fe(2) C(32) 2.051(8) ? . .
Fe(2) C(46) 2.049(6) ? . .
Fe(2) C(56) 2.070(7) ? . .
Fe(2) C(113) 2.042(9) ? . .
Fe(3) C(11) 2.02(1) ? . .
Fe(3) C(13) 2.02(1) ? . .
Fe(3) C(23) 2.01(1) ? . .
Fe(3) C(44) 2.022(8) ? . .
Fe(3) C(47) 2.03(1) ? . .
Fe(3) C(61) 2.024(7) ? . .
Fe(3) C(66) 2.04(1) ? . .
Fe(3) C(77) 2.06(1) ? . .
Fe(3) C(101) 2.02(1) ? . .
Fe(3) C(106) 1.970(7) ? . .
Fe(4) C(25) 2.05(1) ? . .
Fe(4) C(29) 2.05(1) ? . .
Fe(4) C(35) 2.08(1) ? . .
Fe(4) C(49) 2.060(9) ? . .
Fe(4) C(51) 2.089(8) ? . .
Fe(4) C(52) 2.059(8) ? . .
Fe(4) C(53) 2.08(1) ? . .
Fe(4) C(54) 2.110(7) ? . .
Fe(4) C(95) 2.05(1) ? . .
Fe(4) C(127) 2.047(8) ? . .
Fe(5) C(27) 2.002(8) ? . .
Fe(5) C(34) 2.053(6) ? . .
Fe(5) C(37) 2.05(1) ? . .
Fe(5) C(42) 2.018(7) ? . .
Fe(5) C(67) 2.008(8) ? . .
Fe(5) C(68) 2.016(7) ? . .
Fe(5) C(93) 2.04(1) ? . .
Fe(5) C(117) 2.04(1) ? . .
Fe(5) C(126) 2.01(1) ? . .
Fe(5) C(131) 2.03(1) ? . .
Fe(6) C(19) 2.048(8) ? . .
Fe(6) C(39) 2.023(6) ? . .
Fe(6) C(57) 2.055(7) ? . .
Fe(6) C(75) 2.077(7) ? . .
Fe(6) C(78) 2.03(1) ? . .
Fe(6) C(100) 2.078(9) ? . .
Fe(6) C(110) 2.125(6) ? . .
Fe(6) C(122) 2.07(1) ? . .
Fe(6) C(135) 2.01(1) ? . .
Fe(6) C(136) 2.01(2) ? . .
Fe(7) C(7) 2.024(7) ? . .
Fe(7) C(15) 2.037(7) ? . .
Fe(7) C(55) 2.043(7) ? . .
Fe(7) C(76) 2.030(6) ? . .
Fe(7) C(88) 2.027(6) ? . .
Fe(7) C(90) 2.015(6) ? . .
Fe(7) C(104) 2.052(6) ? . .
Fe(7) C(115) 2.03(1) ? . .
Fe(7) C(120) 2.023(8) ? . .
Fe(7) C(132) 2.03(1) ? . .
Fe(8) C(3) 2.059(7) ? . .
Fe(8) C(10) 2.037(5) ? . .
Fe(8) C(16) 2.048(7) ? . .
Fe(8) C(24) 2.039(6) ? . .
Fe(8) C(43) 2.045(5) ? . .
Fe(8) C(73) 2.082(6) ? . .
Fe(8) C(79) 2.077(7) ? . .
Fe(8) C(83) 2.064(5) ? . .
Fe(8) C(103) 2.113(6) ? . .
Fe(8) C(128) 2.065(7) ? . .
S(1) C(97) 1.735(5) ? . .
S(2) C(31) 1.710(6) ? . .
S(3) C(26) 1.726(6) ? . .
S(4) C(94) 1.706(6) ? . .
S(5) C(125) 1.706(6) ? . .
S(6) C(1) 1.712(6) ? . .
S(7) C(121) 1.699(6) ? . .
S(8) C(69) 1.742(5) ? . .
S(9) C(62) 1.720(6) ? . .
S(10) C(91) 1.712(7) ? . .
S(11) C(59) 1.730(6) ? . .
S(12) C(87) 1.702(6) ? . .
S(13) C(70) 1.698(5) ? . .
S(14) C(72) 1.727(6) ? . .
S(15) C(60) 1.722(7) ? . .
S(16) C(36) 1.718(6) ? . .
N(1) C(107) 1.12(1) ? . .
N(2) C(119) 1.134(8) ? . .
N(3) C(18) 1.16(1) ? . .
N(4) C(64) 1.142(9) ? . .
N(5) C(38) 1.13(1) ? . .
N(6) C(41) 1.13(1) ? . .
N(7) C(65) 1.153(8) ? . .
N(8) C(81) 1.15(1) ? . .
N(9) C(86) 1.13(1) ? . .
N(10) C(2) 1.141(8) ? . .
N(11) C(96) 1.13(1) ? . .
N(12) C(85) 1.126(9) ? . .
N(13) C(92) 1.144(9) ? . .
N(14) C(98) 1.122(8) ? . .
N(15) C(84) 1.132(9) ? . .
N(16) C(9) 1.10(1) ? . .
C(1) C(65) 1.407(8) ? . .
C(1) C(125) 1.360(7) ? . .
C(2) C(72) 1.427(7) ? . .
C(3) C(16) 1.43(1) ? . .
C(3) C(43) 1.405(9) ? . .
C(4) C(5) 1.405(9) ? . .
C(4) C(113) 1.406(9) ? . .
C(5) C(28) 1.426(7) ? . .
C(5) C(30) 1.437(9) ? . .
C(6) C(45) 1.29(3) ? . .
C(6) C(77) 1.45(3) ? . .
C(6) C(130) 1.32(2) ? . .
C(7) C(15) 1.40(1) ? . .
C(7) C(90) 1.406(9) ? . .
C(8) C(63) 1.47(2) ? . .
C(8) C(89) 1.40(1) ? . .
C(9) C(36) 1.46(1) ? . .
C(10) C(24) 1.41(1) ? . .
C(10) C(128) 1.38(1) ? . .
C(11) C(13) 1.35(2) ? . .
C(11) C(23) 1.37(2) ? . .
C(12) C(30) 1.398(9) ? . .
C(12) C(113) 1.41(1) ? . .
C(13) C(44) 1.33(2) ? . .
C(14) C(46) 1.37(1) ? . .
C(14) C(56) 1.44(1) ? . .
C(15) C(104) 1.38(1) ? . .
C(16) C(103) 1.423(9) ? . .
C(17) C(33) 1.49(1) ? . .
C(18) C(69) 1.417(9) ? . .
C(19) C(39) 1.40(1) ? . .
C(19) C(75) 1.400(9) ? . .
C(20) C(124) 1.46(2) ? . .
C(21) C(32) 1.41(1) ? . .
C(21) C(56) 1.41(1) ? . .
C(21) C(108) 1.50(1) ? . .
C(22) C(28) 1.415(8) ? . .
C(22) C(58) 1.405(9) ? . .
C(23) Fe(3) 2.01(1) ? . .
C(23) C(11) 1.37(2) ? . .
C(23) C(77) 1.40(1) ? . .
C(24) C(73) 1.425(7) ? . .
C(25) C(29) 1.40(1) ? . .
C(25) C(53) 1.36(2) ? . .
C(26) C(64) 1.406(8) ? . .
C(26) C(94) 1.356(7) ? . .
C(27) C(67) 1.37(1) ? . .
C(27) C(68) 1.426(9) ? . .
C(28) C(123) 1.416(9) ? . .
C(29) C(127) 1.38(2) ? . .
C(31) C(97) 1.340(7) ? . .
C(31) C(119) 1.451(7) ? . .
C(32) C(46) 1.37(1) ? . .
C(33) C(73) 1.482(9) ? . .
C(33) C(105) 1.50(1) ? . .
C(34) C(42) 1.40(1) ? . .
C(34) C(67) 1.421(9) ? . .
C(35) C(49) 1.43(1) ? . .
C(35) C(95) 1.40(1) ? . .
C(36) C(60) 1.322(8) ? . .
C(37) C(93) 1.42(1) ? . .
C(37) C(117) 1.35(2) ? . .
C(38) C(94) 1.42(1) ? . .
C(39) C(57) 1.40(1) ? . .
C(40) C(116) 1.49(1) ? . .
C(41) C(125) 1.43(1) ? . .
C(42) C(68) 1.391(7) ? . .
C(43) C(83) 1.38(1) ? . .
C(44) C(77) 1.44(2) ? . .
C(47) C(61) 1.43(1) ? . .
C(47) C(66) 1.37(1) ? . .
C(48) C(58) 1.38(1) ? . .
C(48) C(123) 1.407(9) ? . .
C(49) C(54) 1.394(8) ? . .
C(50) C(63) 1.35(2) ? . .
C(50) C(80) 1.34(1) ? . .
C(51) C(53) 1.42(1) ? . .
C(51) C(109) 1.45(2) ? . .
C(51) C(127) 1.41(1) ? . .
C(52) C(54) 1.45(1) ? . .
C(52) C(95) 1.35(1) ? . .
C(54) C(106) 1.48(1) ? . .
C(55) C(88) 1.39(1) ? . .
C(55) C(115) 1.41(1) ? . .
C(55) C(118) 1.49(1) ? . .
C(57) C(110) 1.400(6) ? . .
C(59) C(87) 1.362(6) ? . .
C(59) C(92) 1.419(8) ? . .
C(60) C(84) 1.431(8) ? . .
C(61) C(106) 1.39(1) ? . .
C(62) C(81) 1.42(1) ? . .
C(62) C(91) 1.341(8) ? . .
C(66) C(101) 1.39(2) ? . .
C(68) C(110) 1.432(8) ? . .
C(69) C(121) 1.343(7) ? . .
C(70) C(72) 1.349(6) ? . .
C(70) C(86) 1.438(9) ? . .
C(71) C(116) 1.45(2) ? . .
C(73) C(79) 1.41(1) ? . .
C(74) C(108) 1.51(2) ? . .
C(75) C(110) 1.416(9) ? . .
C(76) C(90) 1.44(1) ? . .
C(76) C(104) 1.41(1) ? . .
C(77) C(23) 1.40(1) ? . .
C(78) C(100) 1.40(1) ? . .
C(78) C(136) 1.47(2) ? . .
C(79) C(128) 1.39(1) ? . .
C(80) C(89) 1.39(1) ? . .
C(82) C(93) 1.48(2) ? . .
C(82) C(111) 1.40(3) ? . .
C(82) C(133) 1.56(3) ? . .
C(83) C(103) 1.424(8) ? . .
C(85) C(91) 1.427(9) ? . .
C(87) C(96) 1.421(9) ? . .
C(88) C(120) 1.41(2) ? . .
C(89) C(124) 1.49(1) ? . .
C(90) C(103) 1.46(1) ? . .
C(93) C(126) 1.37(1) ? . .
C(97) C(107) 1.432(9) ? . .
C(98) C(121) 1.429(8) ? . .
C(99) C(109) 1.55(2) ? . .
C(100) C(116) 1.51(2) ? . .
C(100) C(122) 1.382(9) ? . .
C(101) C(106) 1.406(9) ? . .
C(102) C(124) 1.53(2) ? . .
C(108) C(112) 1.54(2) ? . .
C(109) C(129) 1.43(2) ? . .
C(114) C(118) 1.50(2) ? . .
C(115) C(132) 1.35(2) ? . .
C(117) C(131) 1.30(1) ? . .
C(118) C(134) 1.47(2) ? . .
C(120) C(132) 1.38(2) ? . .
C(122) C(135) 1.31(3) ? . .
C(126) C(131) 1.54(2) ? . .
C(131) Fe(5) 2.03(1) ? . .
C(131) C(117) 1.30(1) ? . .
C(131) C(126) 1.54(2) ? . .
C(135) C(136) 1.39(2) ? . .
C(3) H(1) 0.9500 ? . .
C(4) H(2) 0.9500 ? . .
C(6) H(3) 0.9500 ? . .
C(7) H(4) 0.9500 ? . .
C(8) H(5) 0.9500 ? . .
C(10) H(6) 0.9500 ? . .
C(11) H(7) 0.9500 ? . .
C(12) H(8) 0.9500 ? . .
C(13) H(9) 0.9499 ? . .
C(14) H(10) 0.9499 ? . .
C(15) H(11) 0.9500 ? . .
C(16) H(12) 0.9499 ? . .
C(17) H(13) 0.9501 ? . .
C(17) H(14) 0.9499 ? . .
C(17) H(15) 0.9501 ? . .
C(19) H(16) 0.9500 ? . .
C(20) H(17) 0.9500 ? . .
C(20) H(18) 0.9500 ? . .
C(20) H(19) 0.9500 ? . .
C(22) H(20) 0.9501 ? . .
C(23) H(21) 0.9499 ? . .
C(24) H(22) 0.9496 ? . .
C(25) H(23) 0.9500 ? . .
C(27) H(24) 0.9500 ? . .
C(29) H(25) 0.9499 ? . .
C(30) H(26) 0.9499 ? . .
C(32) H(27) 0.9500 ? . .
C(33) H(28) 0.9501 ? . .
C(34) H(29) 0.9500 ? . .
C(35) H(30) 0.9500 ? . .
C(37) H(31) 0.9500 ? . .
C(39) H(32) 0.9500 ? . .
C(40) H(33) 0.9500 ? . .
C(40) H(34) 0.9501 ? . .
C(40) H(35) 0.9500 ? . .
C(42) H(36) 0.9500 ? . .
C(43) H(37) 0.9499 ? . .
C(44) H(38) 0.9500 ? . .
C(45) H(39) 0.9500 ? . .
C(45) H(40) 0.9501 ? . .
C(45) H(41) 0.9500 ? . .
C(46) H(42) 0.9501 ? . .
C(47) H(43) 0.9501 ? . .
C(48) H(44) 0.9500 ? . .
C(49) H(45) 0.9501 ? . .
C(50) H(46) 0.9500 ? . .
C(52) H(47) 0.9500 ? . .
C(53) H(48) 0.9500 ? . .
C(56) H(49) 0.9500 ? . .
C(57) H(50) 0.9500 ? . .
C(58) H(51) 0.9500 ? . .
C(61) H(52) 0.9499 ? . .
C(63) H(53) 0.9499 ? . .
C(66) H(54) 0.9500 ? . .
C(67) H(55) 0.9500 ? . .
C(71) H(56) 0.9499 ? . .
C(71) H(57) 0.9500 ? . .
C(71) H(58) 0.9500 ? . .
C(74) H(59) 0.9499 ? . .
C(74) H(60) 0.9500 ? . .
C(74) H(61) 0.9500 ? . .
C(75) H(62) 0.9500 ? . .
C(76) H(63) 0.9500 ? . .
C(78) H(64) 0.9500 ? . .
C(79) H(65) 0.9500 ? . .
C(80) H(66) 0.9500 ? . .
C(82) H(67) 0.9501 ? . .
C(83) H(68) 0.9500 ? . .
C(88) H(69) 0.9500 ? . .
C(95) H(70) 0.9501 ? . .
C(99) H(71) 0.9499 ? . .
C(99) H(72) 0.9500 ? . .
C(99) H(73) 0.9500 ? . .
C(101) H(74) 0.9500 ? . .
C(102) H(75) 0.9500 ? . .
C(102) H(76) 0.9500 ? . .
C(102) H(77) 0.9500 ? . .
C(104) H(78) 0.9499 ? . .
C(105) H(79) 0.9500 ? . .
C(105) H(80) 0.9500 ? . .
C(105) H(81) 0.9500 ? . .
C(108) H(82) 0.9500 ? . .
C(109) H(83) 0.9500 ? . .
C(111) H(84) 0.9500 ? . .
C(111) H(85) 0.9500 ? . .
C(111) H(86) 0.9499 ? . .
C(112) H(87) 0.9501 ? . .
C(112) H(88) 0.9500 ? . .
C(112) H(89) 0.9500 ? . .
C(113) H(90) 0.9501 ? . .
C(114) H(91) 0.9500 ? . .
C(114) H(92) 0.9499 ? . .
C(114) H(93) 0.9499 ? . .
C(115) H(94) 0.9500 ? . .
C(116) H(95) 0.9501 ? . .
C(117) H(96) 0.9500 ? . .
C(118) H(97) 0.9500 ? . .
C(120) H(98) 0.9500 ? . .
C(122) H(99) 0.9501 ? . .
C(123) H(100) 0.9500 ? . .
C(124) H(101) 0.9499 ? . .
C(126) H(102) 0.9501 ? . .
C(127) H(103) 0.9502 ? . .
C(128) H(104) 0.9500 ? . .
C(129) H(105) 0.9500 ? . .
C(129) H(106) 0.9500 ? . .
C(129) H(107) 0.9500 ? . .
C(130) H(108) 0.9500 ? . .
C(130) H(109) 0.9500 ? . .
C(130) H(110) 0.9500 ? . .
C(131) H(111) 0.9499 ? . .
C(132) H(112) 0.9499 ? . .
C(133) H(113) 0.9500 ? . .
C(133) H(114) 0.9500 ? . .
C(133) H(115) 0.9500 ? . .
C(134) H(116) 0.9500 ? . .
C(134) H(117) 0.9501 ? . .
C(134) H(118) 0.9499 ? . .
C(135) H(119) 0.9500 ? . .
C(136) H(120) 0.9501 ? . .
H(3) C(6) 0.9500 ? . .
H(20) C(22) 0.9501 ? . .
H(21) C(23) 0.9499 ? . .
H(111) C(131) 0.9499 ? . .
